data_7043281
loop_
_publ_author_name
'Hermosilla-Ib\'a\~nez, Patricio'
'Wrighton-Araneda, Kerry'
'Prado, Gaspar'
'Paredes-Garcia, Veronica'
'Pizarro, Nancy Alejandra'
'Vega, Andres'
'Venegas-Yazigi, Diego'

_publ_section_title
;
 The first ReI organometallic complex with an organoimido-polyoxometalate
 ligand
;
_journal_name_full 'Dalton Trans.'
_journal_paper_doi 10.1039/C7DT01633F
_journal_year 2017
_chemical_formula_moiety 'C9 H8 Mo6 N4 O18, 2(C16 H36 N)'
_chemical_formula_sum 'C41 H80 Mo6 N6 O18'
_chemical_formula_weight 1520.75
_space_group_crystal_system triclinic
_space_group_IT_number 1
_space_group_name_Hall 'P 1'
_space_group_name_H-M_alt 'P 1'
_symmetry_space_group_name_Hall 'P 1'
_symmetry_space_group_name_H-M 'P 1'
_atom_sites_solution_hydrogens geom
_audit_creation_method SHELXL-2014/7
_audit_update_record
;
2017-05-31 deposited with the CCDC.
2017-06-08 downloaded from the CCDC.
;
_cell_angle_alpha 85.180(3)
_cell_angle_beta 84.602(3)
_cell_angle_gamma 82.019(3)
_cell_formula_units_Z 2
_cell_length_a 11.835(3)
_cell_length_b 14.997(4)
_cell_length_c 16.445(4)
_cell_measurement_reflns_used 5737
_cell_measurement_temperature 296(2)
_cell_measurement_theta_max 28.330
_cell_measurement_theta_min 2.227
_cell_volume 2870.3(13)
_computing_cell_refinement 'Bruker SMART'
_computing_data_collection 'Bruker SMART'
_computing_data_reduction 'Bruker SAINT'
_computing_molecular_graphics 'Bruker SHELXTL'
_computing_publication_material 'Bruker SHELXTL'
_computing_structure_refinement 'SHELXL-2014/7 (Sheldrick, 2014)'
_computing_structure_solution 'Bruker SHELXTL'
_diffrn_ambient_temperature 296(2)
_diffrn_measured_fraction_theta_full 0.999
_diffrn_measured_fraction_theta_max 0.998
_diffrn_measurement_device_type 'Bruker Smart Apex II'
_diffrn_radiation_type MoK\a
_diffrn_radiation_wavelength 0.71073
_diffrn_reflns_av_R_equivalents 0.1095
_diffrn_reflns_av_unetI/netI 0.1181
_diffrn_reflns_Laue_measured_fraction_full 0.999
_diffrn_reflns_Laue_measured_fraction_max 0.998
_diffrn_reflns_limit_h_max 15
_diffrn_reflns_limit_h_min -15
_diffrn_reflns_limit_k_max 19
_diffrn_reflns_limit_k_min -19
_diffrn_reflns_limit_l_max 20
_diffrn_reflns_limit_l_min -20
_diffrn_reflns_number 92492
_diffrn_reflns_point_group_measured_fraction_full 0.998
_diffrn_reflns_point_group_measured_fraction_max 0.998
_diffrn_reflns_theta_full 25.242
_diffrn_reflns_theta_max 27.000
_diffrn_reflns_theta_min 2.227
_diffrn_source 'fine-focus sealed tube'
_exptl_absorpt_coefficient_mu 1.340
_exptl_absorpt_correction_T_max 0.459
_exptl_absorpt_correction_T_min 0.378
_exptl_absorpt_correction_type empirical
_exptl_absorpt_process_details 'Bruker SADABS'
_exptl_crystal_colour ORANGE
_exptl_crystal_density_diffrn 1.760
_exptl_crystal_description BLOCK
_exptl_crystal_F_000 1528
_exptl_crystal_size_max 0.10
_exptl_crystal_size_mid 0.05
_exptl_crystal_size_min 0.05
_refine_diff_density_max 0.574
_refine_diff_density_min -0.561
_refine_diff_density_rms 0.097
_refine_ls_abs_structure_details
;
 Flack x determined using 4234 quotients [(I+)-(I-)]/[(I+)+(I-)]
 (Parsons, Flack and Wagner, Acta Cryst. B69 (2013) 249-259).
;
_refine_ls_abs_structure_Flack -0.02(3)
_refine_ls_extinction_method none
_refine_ls_goodness_of_fit_ref 1.004
_refine_ls_hydrogen_treatment constr
_refine_ls_matrix_type full
_refine_ls_number_parameters 1367
_refine_ls_number_reflns 24951
_refine_ls_number_restraints 263
_refine_ls_restrained_S_all 1.032
_refine_ls_R_factor_all 0.1506
_refine_ls_R_factor_gt 0.0604
_refine_ls_shift/su_max 0.002
_refine_ls_shift/su_mean 0.000
_refine_ls_structure_factor_coef Fsqd
_refine_ls_weighting_details 'w=1/[\s^2^(Fo^2^)+(0.0423P)^2^+2.9793P] where P=(Fo^2^+2Fc^2^)/3'
_refine_ls_weighting_scheme calc
_refine_ls_wR_factor_gt 0.1093
_refine_ls_wR_factor_ref 0.1445
_reflns_Friedel_coverage 0.999
_reflns_Friedel_fraction_full 0.998
_reflns_Friedel_fraction_max 0.997
_reflns_number_gt 12294
_reflns_number_total 24951
_reflns_threshold_expression 'I > 2\s(I)'
_cod_data_source_file c7dt01633f2.cif
_cod_data_source_block POM-METRIAZOL-P1
_cod_depositor_comments
;
The following automatic conversions were performed:

'_exptl_absorpt_correction_type' value 'EMPIRICAL' changed to
'empirical' according to
/home/data/users/saulius/crontab/automatic-downloads/rss-feeds/RSC/lib/dictionaries/cif_core.dic
dictionary named 'cif_core.dic' version 2.4.2 from 2011-04-26.

Automatic conversion script
Id: cif_fix_values 4973 2017-02-22 13:04:09Z antanas 
;
_cod_original_cell_volume 2870.4(12)
_cod_database_code 7043281
_shelx_shelxl_version_number 2014/7
_shelx_space_group_comment
;
The symmetry employed for this shelxl refinement is uniquely defined
by the following loop, which should always be used as a source of
symmetry information in preference to the above space-group names.
They are only intended as comments.
;

loop_
_space_group_symop_operation_xyz
'x, y, z'

loop_
_atom_site_label
_atom_site_type_symbol
_atom_site_fract_x
_atom_site_fract_y
_atom_site_fract_z
_atom_site_U_iso_or_equiv
_atom_site_adp_type
_atom_site_occupancy
_atom_site_site_symmetry_order
_atom_site_calc_flag
_atom_site_refinement_flags_posn
_atom_site_refinement_flags_adp
_atom_site_refinement_flags_occupancy
_atom_site_disorder_assembly
_atom_site_disorder_group
C8A C 0.567(3) 0.5139(14) 0.598(2) 0.073(10) Uani 0.5 1 d D U P A 1
H8A H 0.5414 0.4583 0.5968 0.088 Uiso 0.5 1 calc R U P A 1
C9A C 0.661(3) 0.6141(16) 0.622(2) 0.065(9) Uani 0.5 1 d D U P A 1
H9A H 0.7165 0.6419 0.6435 0.078 Uiso 0.5 1 calc R U P A 1
N3A N 0.586(2) 0.6587(14) 0.574(2) 0.066(7) Uani 0.5 1 d D U P A 1
N4A N 0.653(3) 0.5285(17) 0.638(2) 0.077(12) Uani 0.5 1 d D U P A 1
C8B C 0.593(3) 0.6439(18) 0.592(2) 0.076(9) Uani 0.5 1 d D U P A 2
H8B H 0.5894 0.7063 0.5845 0.092 Uiso 0.5 1 calc R U P A 2
C9B C 0.643(3) 0.505(2) 0.641(3) 0.094(17) Uani 0.5 1 d D U P A 2
H9B H 0.6799 0.4551 0.6692 0.113 Uiso 0.5 1 calc R U P A 2
N3B N 0.556(4) 0.5095(14) 0.595(3) 0.13(2) Uani 0.5 1 d D U P A 2
N4B N 0.665(4) 0.5884(19) 0.636(3) 0.124(18) Uani 0.5 1 d D U P A 2
C17A C 0.968(4) 0.0071(19) 0.9819(8) 0.070(11) Uani 0.5 1 d D U P B 3
H17A H 0.9550 -0.0519 0.9975 0.083 Uiso 0.5 1 calc R U P B 3
C18A C 0.987(6) 0.140(2) 0.9843(15) 0.082(16) Uani 0.5 1 d D U P B 3
H18A H 0.9889 0.1974 1.0013 0.099 Uiso 0.5 1 calc R U P B 3
N7A N 1.003(4) 0.1202(12) 0.9056(16) 0.061(8) Uani 0.5 1 d D U P B 3
N8A N 0.967(5) 0.0685(18) 1.0359(15) 0.095(16) Uani 0.5 1 d D U P B 3
C17B C 0.966(7) 0.1219(9) 0.9172(18) 0.13(3) Uani 0.5 1 d D . P B 4
H17B H 0.9571 0.1705 0.8783 0.155 Uiso 0.5 1 calc R U P B 4
C18B C 0.962(6) 0.0346(19) 1.030(2) 0.109(17) Uani 0.5 1 d D U P B 4
H18B H 0.9500 0.0167 1.0854 0.131 Uiso 0.5 1 calc R U P B 4
N7B N 0.982(7) -0.0209(18) 0.9699(13) 0.17(3) Uani 0.5 1 d D U P B 4
N8B N 0.961(6) 0.121(2) 0.9991(18) 0.15(2) Uani 0.5 1 d D U P B 4
C1 C 0.5920(15) 0.6054(13) 0.2610(10) 0.064(5) Uani 1 1 d . . . . .
C2 C 0.5500(15) 0.6889(12) 0.2901(10) 0.068(5) Uani 1 1 d . . . . .
H2 H 0.5581 0.7424 0.2585 0.081 Uiso 1 1 calc R U . . .
C3 C 0.4961(15) 0.6887(12) 0.3672(11) 0.064(5) Uani 1 1 d . . . . .
H3 H 0.4647 0.7436 0.3875 0.077 Uiso 1 1 calc R U . . .
C4 C 0.4864(14) 0.6116(12) 0.4157(10) 0.058(4) Uani 1 1 d . . . . .
C5 C 0.5242(16) 0.5293(12) 0.3862(10) 0.067(5) Uani 1 1 d . . . . .
H5 H 0.5130 0.4761 0.4173 0.081 Uiso 1 1 calc R U . . .
C6 C 0.5808(15) 0.5278(12) 0.3068(9) 0.059(4) Uani 1 1 d . . . . .
H6 H 0.6105 0.4729 0.2859 0.070 Uiso 1 1 calc R U . . .
C7 C 0.4336(15) 0.6105(13) 0.5038(10) 0.073(5) Uani 1 1 d . . . . .
H7A H 0.3902 0.6689 0.5137 0.087 Uiso 1 1 calc R U . . .
H7B H 0.3815 0.5654 0.5129 0.087 Uiso 1 1 calc R U . . .
C10 C 0.7667(15) 0.0870(12) 0.6551(11) 0.059(4) Uani 1 1 d . . . . .
C11 C 0.7297(15) 0.0604(13) 0.7376(12) 0.071(5) Uani 1 1 d . . . . .
H11 H 0.6516 0.0645 0.7532 0.086 Uiso 1 1 calc R U . . .
C12 C 0.8078(16) 0.0282(12) 0.7957(12) 0.067(5) Uani 1 1 d . . . . .
H12 H 0.7834 0.0087 0.8489 0.081 Uiso 1 1 calc R U . . .
C13 C 0.9253(16) 0.0268(13) 0.7698(13) 0.062(5) Uani 1 1 d . . . . .
C14 C 0.9585(15) 0.0531(12) 0.6905(11) 0.060(5) Uani 1 1 d . . . . .
H14 H 1.0365 0.0498 0.6751 0.072 Uiso 1 1 calc R U . . .
C15 C 0.8847(15) 0.0838(12) 0.6328(11) 0.064(5) Uani 1 1 d . . . . .
H15 H 0.9115 0.1021 0.5799 0.077 Uiso 1 1 calc R U . . .
C16 C 1.0090(16) -0.0083(13) 0.8309(12) 0.081(6) Uani 1 1 d . . . . .
H16A H 1.0072 -0.0726 0.8421 0.097 Uiso 1 1 calc R U . . .
H16B H 1.0853 0.0001 0.8072 0.097 Uiso 1 1 calc R U . . .
C19 C 0.8348(16) 0.8268(14) 0.6581(13) 0.090(6) Uani 1 1 d . . . . .
H19A H 0.8512 0.8655 0.6979 0.135 Uiso 1 1 calc R U . . .
H19B H 0.8827 0.8359 0.6085 0.135 Uiso 1 1 calc R U . . .
H19C H 0.8494 0.7650 0.6791 0.135 Uiso 1 1 calc R U . . .
C20 C 0.7116(15) 0.8486(14) 0.6408(11) 0.077(6) Uani 1 1 d . . . . .
H20A H 0.6973 0.8134 0.5969 0.092 Uiso 1 1 calc R U . . .
H20B H 0.6964 0.9120 0.6223 0.092 Uiso 1 1 calc R U . . .
C21 C 0.6297(14) 0.8291(13) 0.7159(11) 0.065(5) Uani 1 1 d . . . . .
H21A H 0.6481 0.7670 0.7372 0.078 Uiso 1 1 calc R U . . .
H21B H 0.6387 0.8680 0.7584 0.078 Uiso 1 1 calc R U . . .
C22 C 0.5091(14) 0.8448(12) 0.6936(10) 0.056(4) Uani 1 1 d . . . . .
H22A H 0.4898 0.9088 0.6793 0.068 Uiso 1 1 calc R U . . .
H22B H 0.5054 0.8136 0.6448 0.068 Uiso 1 1 calc R U . . .
C23 C 0.423(2) 0.9536(19) 0.8366(15) 0.116(7) Uani 1 1 d . U . . .
H23A H 0.3597 0.9812 0.8056 0.139 Uiso 1 1 calc R U . . .
H23B H 0.4925 0.9689 0.8060 0.139 Uiso 1 1 calc R U . . .
C24 C 0.4257(17) 0.8550(15) 0.8366(14) 0.080(6) Uani 1 1 d . . . . .
H24A H 0.3623 0.8376 0.8736 0.096 Uiso 1 1 calc R U . . .
H24B H 0.4957 0.8266 0.8593 0.096 Uiso 1 1 calc R U . . .
C25 C 0.4118(18) 0.999(2) 0.9153(16) 0.134(7) Uani 1 1 d D U . . .
H25A H 0.4255 1.0613 0.9057 0.161 Uiso 1 1 calc R U . . .
H25B H 0.4651 0.9677 0.9529 0.161 Uiso 1 1 calc R U . . .
C26 C 0.290(2) 0.992(3) 0.948(2) 0.213(13) Uani 1 1 d D U . . .
H26A H 0.2426 1.0468 0.9314 0.319 Uiso 1 1 calc R U . . .
H26B H 0.2861 0.9847 1.0067 0.319 Uiso 1 1 calc R U . . .
H26C H 0.2645 0.9418 0.9268 0.319 Uiso 1 1 calc R U . . .
C27 C 0.4354(15) 0.7129(12) 0.7730(11) 0.070(5) Uani 1 1 d . . . . .
H27A H 0.4455 0.6858 0.7208 0.084 Uiso 1 1 calc R U . . .
H27B H 0.5055 0.6953 0.7998 0.084 Uiso 1 1 calc R U . . .
C28 C 0.3416(19) 0.6749(14) 0.8236(13) 0.091(6) Uani 1 1 d . U . . .
H28A H 0.2717 0.6910 0.7963 0.109 Uiso 1 1 calc R U . . .
H28B H 0.3303 0.7026 0.8754 0.109 Uiso 1 1 calc R U . . .
C29 C 0.361(2) 0.5757(17) 0.8400(16) 0.116(7) Uani 1 1 d D U . . .
H29A H 0.3072 0.5580 0.8848 0.139 Uiso 1 1 calc R U . . .
H29B H 0.4377 0.5577 0.8566 0.139 Uiso 1 1 calc R U . . .
C30 C 0.345(3) 0.527(2) 0.7644(18) 0.192(12) Uani 1 1 d D U . . .
H30A H 0.2869 0.5622 0.7341 0.288 Uiso 1 1 calc R U . . .
H30B H 0.3237 0.4689 0.7811 0.288 Uiso 1 1 calc R U . . .
H30C H 0.4163 0.5208 0.7304 0.288 Uiso 1 1 calc R U . . .
C31 C 0.3011(14) 0.8492(12) 0.7242(10) 0.057(4) Uani 1 1 d . . . . .
H31A H 0.2427 0.8327 0.7661 0.068 Uiso 1 1 calc R U . . .
H31B H 0.2921 0.9145 0.7169 0.068 Uiso 1 1 calc R U . . .
C32 C 0.2798(12) 0.8137(12) 0.6467(11) 0.062(5) Uani 1 1 d D . . . .
H32A H 0.2852 0.7484 0.6538 0.075 Uiso 1 1 calc R U . . .
H32B H 0.3382 0.8289 0.6043 0.075 Uiso 1 1 calc R U . . .
C33 C 0.1640(12) 0.8516(14) 0.6199(12) 0.079(6) Uani 1 1 d D . . . .
H33A H 0.1071 0.8224 0.6547 0.095 Uiso 1 1 calc R U . . .
H33B H 0.1508 0.9153 0.6297 0.095 Uiso 1 1 calc R U . . .
C34 C 0.1439(19) 0.8428(17) 0.5326(15) 0.116(8) Uani 1 1 d . . . . .
H34A H 0.2138 0.8466 0.4986 0.173 Uiso 1 1 calc R U . . .
H34B H 0.0865 0.8904 0.5153 0.173 Uiso 1 1 calc R U . . .
H34C H 0.1184 0.7855 0.5279 0.173 Uiso 1 1 calc R U . . .
C35 C 0.383(2) 0.7689(13) 0.0805(14) 0.117(9) Uani 1 1 d D . . . .
H35A H 0.3275 0.7921 0.1228 0.176 Uiso 1 1 calc R U . . .
H35B H 0.3833 0.8121 0.0340 0.176 Uiso 1 1 calc R U . . .
H35C H 0.4571 0.7578 0.1006 0.176 Uiso 1 1 calc R U . . .
C36 C 0.351(2) 0.6823(11) 0.0556(12) 0.123(9) Uani 1 1 d D . . . .
H36A H 0.3943 0.6685 0.0042 0.148 Uiso 1 1 calc R U . . .
H36B H 0.2705 0.6925 0.0451 0.148 Uiso 1 1 calc R U . . .
C37 C 0.3684(17) 0.6005(11) 0.1144(11) 0.097(7) Uani 1 1 d D . . . .
H37A H 0.3335 0.6164 0.1679 0.116 Uiso 1 1 calc R U . . .
H37B H 0.4500 0.5847 0.1190 0.116 Uiso 1 1 calc R U . . .
C38 C 0.3214(18) 0.5186(12) 0.0925(12) 0.091(7) Uani 1 1 d D . . . .
H38A H 0.2391 0.5340 0.0920 0.109 Uiso 1 1 calc R U . . .
H38B H 0.3511 0.5070 0.0368 0.109 Uiso 1 1 calc R U . . .
C39 C 0.4689(16) 0.4015(14) 0.1418(11) 0.085(6) Uani 1 1 d D . . . .
H39A H 0.4789 0.3454 0.1759 0.102 Uiso 1 1 calc R U . . .
H39B H 0.5035 0.4454 0.1680 0.102 Uiso 1 1 calc R U . . .
C40 C 0.5385(17) 0.3855(18) 0.0585(12) 0.150(9) Uani 1 1 d D U . . .
H40A H 0.5038 0.3438 0.0297 0.180 Uiso 1 1 calc R U . . .
H40B H 0.5368 0.4421 0.0252 0.180 Uiso 1 1 calc R U . . .
C41 C 0.6603(19) 0.3475(15) 0.071(2) 0.168(9) Uani 1 1 d D U . . .
H41A H 0.7122 0.3711 0.0277 0.201 Uiso 1 1 calc R U . . .
H41B H 0.6813 0.3620 0.1233 0.201 Uiso 1 1 calc R U . . .
C42 C 0.663(3) 0.2475(15) 0.068(2) 0.205(13) Uani 1 1 d D U . . .
H42A H 0.5864 0.2327 0.0735 0.307 Uiso 1 1 calc R U . . .
H42B H 0.7046 0.2168 0.1118 0.307 Uiso 1 1 calc R U . . .
H42C H 0.7005 0.2291 0.0165 0.307 Uiso 1 1 calc R U . . .
C43 C 0.2999(17) 0.4465(17) 0.2312(12) 0.091(7) Uani 1 1 d . . . . .
H43A H 0.3201 0.3908 0.2641 0.109 Uiso 1 1 calc R U . . .
H43B H 0.3380 0.4927 0.2508 0.109 Uiso 1 1 calc R U . . .
C44 C 0.173(3) 0.473(3) 0.2428(14) 0.181(12) Uani 1 1 d D U . . .
H44A H 0.1347 0.4279 0.2222 0.218 Uiso 1 1 calc R U . . .
H44B H 0.1528 0.5300 0.2116 0.218 Uiso 1 1 calc R U . . .
C45 C 0.134(3) 0.4830(18) 0.3314(14) 0.202(12) Uani 1 1 d D U . . .
H45A H 0.1708 0.4344 0.3665 0.243 Uiso 1 1 calc R U . . .
H45B H 0.0516 0.4857 0.3412 0.243 Uiso 1 1 calc R U . . .
C46 C 0.2810(19) 0.3644(12) 0.1105(14) 0.096(7) Uani 1 1 d D . . . .
H46A H 0.2005 0.3883 0.1116 0.115 Uiso 1 1 calc R U . . .
H46B H 0.3088 0.3587 0.0536 0.115 Uiso 1 1 calc R U . . .
C47 C 0.290(2) 0.2714(12) 0.1529(14) 0.112(8) Uani 1 1 d D . . . .
H47A H 0.3705 0.2474 0.1545 0.135 Uiso 1 1 calc R U . . .
H47B H 0.2571 0.2753 0.2089 0.135 Uiso 1 1 calc R U . . .
C48 C 0.231(2) 0.2077(15) 0.1118(15) 0.132(10) Uani 1 1 d D . . . .
H48A H 0.2764 0.1929 0.0612 0.159 Uiso 1 1 calc R U . . .
H48B H 0.1578 0.2388 0.0974 0.159 Uiso 1 1 calc R U . . .
C49 C 0.212(3) 0.1211(17) 0.1603(18) 0.168(13) Uani 1 1 d D . . . .
H49A H 0.1911 0.1327 0.2166 0.252 Uiso 1 1 calc R U . . .
H49B H 0.2807 0.0790 0.1563 0.252 Uiso 1 1 calc R U . . .
H49C H 0.1512 0.0962 0.1389 0.252 Uiso 1 1 calc R U . . .
C50 C 1.196(3) 0.803(2) 0.296(2) 0.199(13) Uani 1 1 d D U . . .
H50A H 1.1426 0.7916 0.3422 0.298 Uiso 1 1 calc R U . . .
H50B H 1.2713 0.7743 0.3081 0.298 Uiso 1 1 calc R U . . .
H50C H 1.1741 0.7781 0.2489 0.298 Uiso 1 1 calc R U . . .
C51 C 1.1975(19) 0.8987(19) 0.280(2) 0.169(9) Uani 1 1 d D U . . .
H51A H 1.2159 0.9145 0.2226 0.203 Uiso 1 1 calc R U . . .
H51B H 1.2517 0.9204 0.3121 0.203 Uiso 1 1 calc R U . . .
C52 C 1.0765(18) 0.9350(19) 0.3072(19) 0.154(9) Uani 1 1 d D U . . .
H52A H 1.0756 0.9969 0.3206 0.185 Uiso 1 1 calc R U . . .
H52B H 1.0539 0.9007 0.3573 0.185 Uiso 1 1 calc R U . . .
C53 C 0.9871(18) 0.9341(17) 0.2485(13) 0.104(8) Uani 1 1 d . . . . .
H53A H 0.9928 0.8732 0.2312 0.124 Uiso 1 1 calc R U . . .
H53B H 1.0060 0.9729 0.2003 0.124 Uiso 1 1 calc R U . . .
C54 C 0.8428(18) 1.0547(13) 0.3064(11) 0.092(7) Uani 1 1 d D . . . .
H54A H 0.8848 1.0551 0.3542 0.110 Uiso 1 1 calc R U . . .
H54B H 0.7620 1.0683 0.3238 0.110 Uiso 1 1 calc R U . . .
C55 C 0.862(2) 1.2175(19) 0.2775(17) 0.106(8) Uani 1 1 d . . . . .
H55A H 0.7818 1.2323 0.2968 0.127 Uiso 1 1 calc R U . . .
H55B H 0.9057 1.2129 0.3249 0.127 Uiso 1 1 calc R U . . .
C56 C 0.875(2) 1.1293(14) 0.2458(14) 0.123(9) Uani 1 1 d D . . . .
H56A H 0.9546 1.1142 0.2254 0.148 Uiso 1 1 calc R U . . .
H56B H 0.8289 1.1324 0.1997 0.148 Uiso 1 1 calc R U . . .
C57 C 0.894(3) 1.292(2) 0.224(2) 0.177(15) Uani 1 1 d . . . . .
H57A H 0.9635 1.2726 0.1918 0.265 Uiso 1 1 calc R U . . .
H57B H 0.9053 1.3399 0.2560 0.265 Uiso 1 1 calc R U . . .
H57C H 0.8342 1.3124 0.1886 0.265 Uiso 1 1 calc R U . . .
C58 C 0.824(2) 0.9007(15) 0.3476(14) 0.118(9) Uani 1 1 d D . . . .
H58A H 0.7431 0.9197 0.3622 0.142 Uiso 1 1 calc R U . . .
H58B H 0.8647 0.9078 0.3945 0.142 Uiso 1 1 calc R U . . .
C59 C 0.838(2) 0.8021(14) 0.3332(14) 0.107(8) Uani 1 1 d D . . . .
H59A H 0.9183 0.7810 0.3196 0.128 Uiso 1 1 calc R U . . .
H59B H 0.7959 0.7930 0.2874 0.128 Uiso 1 1 calc R U . . .
C60 C 0.793(3) 0.7474(16) 0.4112(18) 0.143(11) Uani 1 1 d D . . . .
H60A H 0.8328 0.7597 0.4572 0.172 Uiso 1 1 calc R U . . .
H60B H 0.7123 0.7676 0.4230 0.172 Uiso 1 1 calc R U . . .
C61 C 0.810(3) 0.6475(16) 0.403(2) 0.182(14) Uani 1 1 d D . . . .
H61A H 0.7366 0.6258 0.4085 0.273 Uiso 1 1 calc R U . . .
H61B H 0.8562 0.6177 0.4442 0.273 Uiso 1 1 calc R U . . .
H61C H 0.8471 0.6352 0.3496 0.273 Uiso 1 1 calc R U . . .
C62 C 0.795(2) 0.9546(18) 0.2064(14) 0.114(9) Uani 1 1 d . . . . .
H62A H 0.8200 0.9946 0.1610 0.137 Uiso 1 1 calc R U . . .
H62B H 0.8126 0.8934 0.1898 0.137 Uiso 1 1 calc R U . . .
C63 C 0.668(3) 0.976(2) 0.2223(17) 0.168(11) Uani 1 1 d D U . . .
H63A H 0.6483 1.0367 0.2391 0.202 Uiso 1 1 calc R U . . .
H63B H 0.6405 0.9346 0.2662 0.202 Uiso 1 1 calc R U . . .
C64 C 0.610(3) 0.966(3) 0.1442(18) 0.181(11) Uani 1 1 d D U . . .
H64A H 0.6606 0.9795 0.0962 0.217 Uiso 1 1 calc R U . . .
H64B H 0.5933 0.9047 0.1430 0.217 Uiso 1 1 calc R U . . .
C65 C 0.503(3) 1.029(3) 0.143(2) 0.236(14) Uani 1 1 d D U . . .
H65A H 0.4613 1.0173 0.0986 0.353 Uiso 1 1 calc R U . . .
H65B H 0.5207 1.0898 0.1359 0.353 Uiso 1 1 calc R U . . .
H65C H 0.4575 1.0208 0.1939 0.353 Uiso 1 1 calc R U . . .
C66 C 0.9494(16) 0.3179(13) 0.6253(11) 0.070(5) Uani 1 1 d . . . . .
H66A H 1.0230 0.3192 0.5941 0.084 Uiso 1 1 calc R U . . .
H66B H 0.9379 0.2551 0.6365 0.084 Uiso 1 1 calc R U . . .
C67 C 0.859(2) 0.3631(14) 0.5739(11) 0.106(7) Uani 1 1 d D . . . .
H67A H 0.8729 0.4250 0.5594 0.127 Uiso 1 1 calc R U . . .
H67B H 0.7856 0.3646 0.6054 0.127 Uiso 1 1 calc R U . . .
C68 C 0.855(2) 0.3169(15) 0.4971(12) 0.122(10) Uani 1 1 d D . . . .
H68A H 0.8340 0.2568 0.5107 0.147 Uiso 1 1 calc R U . . .
H68B H 0.9297 0.3112 0.4668 0.147 Uiso 1 1 calc R U . . .
C69 C 0.768(2) 0.3716(18) 0.4455(15) 0.135(10) Uani 1 1 d . . . . .
H69A H 0.6989 0.3438 0.4509 0.202 Uiso 1 1 calc R U . . .
H69B H 0.7978 0.3743 0.3891 0.202 Uiso 1 1 calc R U . . .
H69C H 0.7512 0.4317 0.4635 0.202 Uiso 1 1 calc R U . . .
C70 C 0.585(3) 0.310(4) 0.772(2) 0.29(3) Uani 1 1 d D . . . .
H70A H 0.5994 0.3587 0.7327 0.442 Uiso 1 1 calc R U . . .
H70B H 0.5128 0.3252 0.8028 0.442 Uiso 1 1 calc R U . . .
H70C H 0.5814 0.2566 0.7435 0.442 Uiso 1 1 calc R U . . .
C71 C 0.679(2) 0.291(2) 0.8284(14) 0.145(11) Uani 1 1 d D . . . .
H71A H 0.6684 0.2371 0.8638 0.174 Uiso 1 1 calc R U . . .
H71B H 0.6748 0.3411 0.8627 0.174 Uiso 1 1 calc R U . . .
C72 C 0.8406(15) 0.3665(14) 0.7585(13) 0.073(6) Uani 1 1 d . . . . .
H72A H 0.8483 0.3934 0.8090 0.087 Uiso 1 1 calc R U . . .
H72B H 0.7840 0.4060 0.7288 0.087 Uiso 1 1 calc R U . . .
C73 C 0.800(2) 0.2775(16) 0.7784(14) 0.102(7) Uani 1 1 d . . . . .
H73A H 0.8540 0.2385 0.8107 0.122 Uiso 1 1 calc R U . . .
H73B H 0.7942 0.2492 0.7284 0.122 Uiso 1 1 calc R U . . .
C74 C 0.9816(16) 0.4567(13) 0.6895(13) 0.089(7) Uani 1 1 d D . . . .
H74A H 0.9189 0.4907 0.6615 0.107 Uiso 1 1 calc R U . . .
H74B H 0.9816 0.4826 0.7416 0.107 Uiso 1 1 calc R U . . .
C75 C 1.0909(17) 0.4726(14) 0.6399(16) 0.127(8) Uani 1 1 d D U . . .
H75A H 1.1555 0.4441 0.6691 0.152 Uiso 1 1 calc R U . . .
H75B H 1.0946 0.4454 0.5881 0.152 Uiso 1 1 calc R U . . .
C76 C 1.098(2) 0.5707(16) 0.6244(17) 0.135(8) Uani 1 1 d D U . . .
H76A H 1.1727 0.5795 0.5974 0.162 Uiso 1 1 calc R U . . .
H76B H 1.0900 0.5986 0.6762 0.162 Uiso 1 1 calc R U . . .
C77 C 1.006(2) 0.615(2) 0.572(2) 0.193(12) Uani 1 1 d D U . . .
H77A H 1.0079 0.5821 0.5240 0.289 Uiso 1 1 calc R U . . .
H77B H 1.0192 0.6760 0.5557 0.289 Uiso 1 1 calc R U . . .
H77C H 0.9330 0.6151 0.6023 0.289 Uiso 1 1 calc R U . . .
C78 C 1.0513(18) 0.2993(13) 0.7477(13) 0.088(7) Uani 1 1 d . . . . .
H78A H 1.0304 0.2389 0.7589 0.105 Uiso 1 1 calc R U . . .
H78B H 1.1192 0.2955 0.7096 0.105 Uiso 1 1 calc R U . . .
C79 C 1.080(3) 0.3329(19) 0.827(2) 0.186(13) Uani 1 1 d . U . . .
H79A H 1.1102 0.3896 0.8139 0.223 Uiso 1 1 calc R U . . .
H79B H 1.0090 0.3451 0.8614 0.223 Uiso 1 1 calc R U . . .
C80 C 1.164(2) 0.2692(18) 0.875(2) 0.204(12) Uani 1 1 d D U . . .
H80A H 1.1390 0.2640 0.9325 0.244 Uiso 1 1 calc R U . . .
H80B H 1.1776 0.2097 0.8538 0.244 Uiso 1 1 calc R U . . .
C81 C 1.268(2) 0.317(2) 0.859(3) 0.237(15) Uani 1 1 d D U . . .
H81A H 1.2627 0.3544 0.8082 0.356 Uiso 1 1 calc R U . . .
H81B H 1.3353 0.2740 0.8547 0.356 Uiso 1 1 calc R U . . .
H81C H 1.2713 0.3548 0.9027 0.356 Uiso 1 1 calc R U . . .
C82 C 0.174(3) 0.5731(18) 0.343(2) 0.261(16) Uani 1 1 d D U . . .
H82A H 0.2555 0.5686 0.3306 0.392 Uiso 1 1 calc R U . . .
H82B H 0.1551 0.5881 0.3986 0.392 Uiso 1 1 calc R U . . .
H82C H 0.1369 0.6193 0.3069 0.392 Uiso 1 1 calc R U . . .
N1 N 0.6489(14) 0.6024(12) 0.1830(10) 0.077(5) Uani 1 1 d . . . . .
N2 N 0.5229(11) 0.5900(8) 0.5604(8) 0.069(3) Uani 1 1 d D U . . .
N5 N 0.6860(13) 0.1172(12) 0.5987(10) 0.070(5) Uani 1 1 d . . . . .
N6 N 0.9878(14) 0.0346(9) 0.9075(8) 0.075(4) Uani 1 1 d D U . . .
N9 N 0.4194(11) 0.8164(9) 0.7561(8) 0.052(3) Uani 1 1 d . . . . .
N10 N 0.3429(14) 0.4332(12) 0.1433(10) 0.074(5) Uani 1 1 d . . . . .
N11 N 0.8628(15) 0.9634(15) 0.2784(11) 0.098(6) Uani 1 1 d . . . . .
N12 N 0.9541(13) 0.3592(11) 0.7076(10) 0.067(4) Uani 1 1 d . . . . .
O1 O 0.6789(10) 0.7459(9) 0.0635(7) 0.063(4) Uani 1 1 d . . . . .
O2 O 0.8607(12) 0.6741(11) 0.1442(8) 0.086(5) Uani 1 1 d . . . . .
O3 O 0.8467(12) 0.5130(10) 0.0928(7) 0.078(4) Uani 1 1 d . . . . .
O4 O 0.6654(10) 0.5825(9) 0.0112(8) 0.064(4) Uani 1 1 d . . . . .
O5 O 1.0597(14) 0.7552(16) 0.1272(12) 0.156(9) Uani 1 1 d . . . . .
O6 O 0.8716(13) 0.8141(11) 0.0352(9) 0.089(5) Uani 1 1 d . . . . .
O7 O 1.0498(11) 0.7247(12) -0.0402(9) 0.100(5) Uani 1 1 d . . . . .
O8 O 1.0413(11) 0.5894(12) 0.0651(8) 0.100(5) Uani 1 1 d . . . . .
O9 O 1.0378(14) 0.4096(13) 0.0195(11) 0.129(7) Uani 1 1 d . . . . .
O10 O 0.8571(10) 0.6509(9) -0.0134(8) 0.049(2) Uani 1 1 d . . . . .
O11 O 1.0352(11) 0.5653(11) -0.0919(9) 0.086(4) Uani 1 1 d . . . . .
O12 O 1.0664(13) 0.7058(13) -0.2104(10) 0.116(6) Uani 1 1 d . . . . .
O13 O 0.8478(11) 0.4913(9) -0.0652(8) 0.071(4) Uani 1 1 d . . . . .
O14 O 0.6569(11) 0.5561(10) -0.1563(8) 0.080(4) Uani 1 1 d . . . . .
O15 O 0.6796(10) 0.7234(8) -0.0954(7) 0.059(3) Uani 1 1 d . . . . .
O16 O 0.6791(14) 0.8984(10) -0.0487(10) 0.107(5) Uani 1 1 d . . . . .
O17 O 0.8719(12) 0.7909(10) -0.1218(9) 0.086(5) Uani 1 1 d . . . . .
O18 O 0.8629(11) 0.6346(10) -0.1712(7) 0.069(4) Uani 1 1 d . . . . .
O19 O 0.6103(10) 0.1764(9) 0.4390(8) 0.068(4) Uani 1 1 d . . . . .
O20 O 0.5068(10) 0.2648(9) 0.5686(8) 0.070(4) Uani 1 1 d . . . . .
O21 O 0.4566(10) 0.1078(10) 0.6411(8) 0.067(4) Uani 1 1 d . . . . .
O22 O 0.5580(10) 0.0201(8) 0.5160(8) 0.063(3) Uani 1 1 d . . . . .
O23 O 0.2936(10) 0.2479(9) 0.6193(8) 0.063(4) Uani 1 1 d . . . . .
O24 O 0.3997(10) 0.1592(10) 0.4943(8) 0.046(2) Uani 1 1 d . . . . .
O25 O 0.4919(11) 0.0691(11) 0.3687(9) 0.083(4) Uani 1 1 d . . . . .
O26 O 0.3318(12) 0.2087(12) 0.3456(8) 0.094(5) Uani 1 1 d . . . . .
O27 O 0.2374(12) 0.2952(9) 0.4743(9) 0.083(4) Uani 1 1 d . . . . .
O28 O 0.2805(12) 0.0566(11) 0.4206(9) 0.086(5) Uani 1 1 d . . . . .
O29 O 0.1812(10) 0.1423(9) 0.5468(8) 0.066(4) Uani 1 1 d . . . . .
O30 O 0.0975(13) 0.1914(15) 0.3902(11) 0.133(7) Uani 1 1 d . . . . .
O31 O 0.5516(15) 0.2279(14) 0.2764(10) 0.135(8) Uani 1 1 d . . . . .
O32 O 0.4488(12) 0.3116(10) 0.4188(10) 0.092(5) Uani 1 1 d . . . . .
O33 O 0.3423(15) 0.4160(10) 0.5477(12) 0.125(6) Uani 1 1 d . . . . .
O34 O 0.4446(14) -0.1016(10) 0.4436(11) 0.106(5) Uani 1 1 d . . . . .
O35 O 0.3412(10) 0.0060(9) 0.5701(8) 0.066(4) Uani 1 1 d . . . . .
O36 O 0.2304(11) 0.0924(10) 0.7084(8) 0.071(4) Uani 1 1 d . . . . .
Mo1 Mo 0.9804(3) 0.6846(3) -0.1281(2) 0.0774(6) Uani 1 1 d . . . . .
Mo2 Mo 0.9745(3) 0.7112(3) 0.0690(2) 0.0919(7) Uani 1 1 d . . . . .
Mo3 Mo 0.9622(3) 0.5112(3) 0.0050(2) 0.0784(6) Uani 1 1 d . . . . .
Mo4 Mo 0.7400(3) 0.6224(3) 0.0955(2) 0.0676(5) Uani 1 1 d . . . . .
Mo5 Mo 0.7536(3) 0.7952(3) -0.0341(2) 0.0672(5) Uani 1 1 d . . . . .
Mo6 Mo 0.7418(3) 0.5954(3) -0.0967(2) 0.0569(4) Uani 1 1 d . . . . .
Mo7 Mo 0.4877(3) 0.1974(3) 0.3682(2) 0.0777(6) Uani 1 1 d . . . . .
Mo8 Mo 0.3660(3) 0.3088(3) 0.5239(2) 0.0746(6) Uani 1 1 d . . . . .
Mo9 Mo 0.4255(3) 0.0078(3) 0.4648(2) 0.0658(5) Uani 1 1 d . . . . .
Mo10 Mo 0.3025(3) 0.1205(3) 0.6199(2) 0.0545(4) Uani 1 1 d . . . . .
Mo11 Mo 0.5633(3) 0.1401(3) 0.5501(2) 0.0575(4) Uani 1 1 d . . . . .
Mo12 Mo 0.2219(3) 0.1769(3) 0.4359(2) 0.0786(6) Uani 1 1 d . . . . .

loop_
_atom_site_aniso_label
_atom_site_aniso_U_11
_atom_site_aniso_U_22
_atom_site_aniso_U_33
_atom_site_aniso_U_23
_atom_site_aniso_U_13
_atom_site_aniso_U_12
C8A 0.10(2) 0.074(11) 0.04(2) -0.021(9) 0.005(16) -0.002(10)
C9A 0.078(14) 0.058(12) 0.055(17) -0.024(11) 0.008(13) 0.011(10)
N3A 0.068(9) 0.063(8) 0.064(10) -0.009(6) -0.001(6) -0.001(6)
N4A 0.11(2) 0.056(12) 0.06(2) -0.020(12) -0.01(2) 0.002(11)
C8B 0.080(11) 0.075(10) 0.073(11) -0.008(6) -0.003(7) -0.005(6)
C9B 0.13(3) 0.086(15) 0.07(3) -0.014(14) -0.01(3) 0.005(13)
N3B 0.17(3) 0.093(12) 0.14(4) 0.007(14) -0.06(4) -0.014(13)
N4B 0.14(2) 0.094(16) 0.14(4) -0.005(16) -0.05(3) 0.001(14)
C17A 0.08(3) 0.080(14) 0.055(10) -0.009(9) -0.015(12) -0.035(16)
C18A 0.12(4) 0.082(15) 0.054(13) -0.012(10) 0.018(15) -0.045(19)
N7A 0.06(2) 0.069(13) 0.051(13) -0.009(9) 0.006(12) -0.001(12)
N8A 0.15(5) 0.089(17) 0.054(11) -0.009(10) 0.002(12) -0.07(2)
C17B 0.22(10) 0.10(4) 0.05(3) 0.02(3) -0.01(4) 0.06(4)
C18B 0.09(4) 0.16(3) 0.078(15) 0.002(15) -0.015(15) -0.03(4)
N7B 0.30(8) 0.14(2) 0.074(14) 0.022(13) -0.01(2) -0.03(2)
N8B 0.16(6) 0.16(3) 0.12(3) 0.009(17) -0.02(4) -0.03(3)
C1 0.061(11) 0.075(14) 0.050(11) 0.011(10) 0.000(9) 0.004(10)
C2 0.084(13) 0.055(12) 0.055(11) 0.011(9) -0.002(10) 0.007(10)
C3 0.078(12) 0.052(11) 0.055(11) -0.001(9) -0.003(9) 0.008(9)
C4 0.063(11) 0.061(12) 0.050(10) -0.011(9) -0.011(8) -0.002(9)
C5 0.099(15) 0.046(11) 0.053(11) 0.005(9) 0.005(10) -0.010(10)
C6 0.074(12) 0.062(12) 0.037(9) -0.003(9) -0.005(8) 0.003(9)
C7 0.076(13) 0.082(14) 0.057(11) -0.023(10) 0.010(10) 0.000(10)
C10 0.058(11) 0.067(12) 0.058(11) -0.013(9) -0.014(9) -0.018(9)
C11 0.045(10) 0.082(14) 0.088(15) -0.002(12) 0.006(10) -0.022(10)
C12 0.068(13) 0.066(13) 0.067(12) 0.010(10) -0.008(10) -0.014(10)
C13 0.059(12) 0.055(12) 0.077(14) -0.001(10) -0.020(10) -0.021(9)
C14 0.053(10) 0.061(12) 0.066(12) -0.009(10) -0.011(9) -0.005(9)
C15 0.060(12) 0.071(13) 0.064(12) -0.010(10) -0.006(9) -0.012(10)
C16 0.071(13) 0.075(14) 0.096(15) -0.003(12) -0.035(11) 0.010(10)
C19 0.068(14) 0.105(17) 0.101(16) -0.024(13) -0.011(12) -0.011(12)
C20 0.060(12) 0.090(15) 0.073(13) 0.002(11) 0.003(10) 0.002(10)
C21 0.058(11) 0.065(12) 0.071(13) -0.006(10) -0.012(10) -0.004(9)
C22 0.062(11) 0.053(11) 0.053(10) 0.001(8) 0.004(9) -0.011(9)
C23 0.091(13) 0.148(19) 0.111(17) -0.045(15) -0.031(13) 0.012(14)
C24 0.062(12) 0.083(16) 0.093(17) 0.005(13) -0.012(11) -0.005(11)
C25 0.098(13) 0.176(18) 0.128(17) -0.038(14) -0.037(13) 0.019(14)
C26 0.18(2) 0.24(3) 0.20(3) -0.02(2) -0.03(2) 0.03(2)
C27 0.063(12) 0.072(13) 0.066(12) 0.014(10) -0.018(9) 0.015(10)
C28 0.112(14) 0.080(13) 0.081(13) 0.008(11) -0.006(11) -0.026(12)
C29 0.132(14) 0.105(14) 0.108(14) 0.012(12) -0.010(12) -0.019(13)
C30 0.23(2) 0.14(2) 0.19(2) 0.01(2) 0.04(2) 0.01(2)
C31 0.051(10) 0.060(11) 0.056(11) 0.004(9) -0.002(8) 0.000(8)
C32 0.057(11) 0.054(12) 0.073(13) 0.007(10) -0.002(9) -0.005(9)
C33 0.075(14) 0.091(16) 0.072(14) 0.001(12) -0.016(11) -0.008(12)
C34 0.085(16) 0.14(2) 0.13(2) 0.038(17) -0.030(15) -0.035(15)
C35 0.13(2) 0.090(18) 0.11(2) 0.021(15) 0.017(16) 0.010(16)
C36 0.15(2) 0.12(2) 0.099(19) 0.016(17) -0.051(17) 0.000(19)
C37 0.075(14) 0.15(2) 0.070(14) 0.013(15) -0.027(11) -0.019(15)
C38 0.090(16) 0.109(18) 0.069(14) 0.014(13) -0.028(12) 0.005(14)
C39 0.067(13) 0.095(16) 0.092(15) -0.010(13) -0.026(11) 0.006(12)
C40 0.133(19) 0.115(18) 0.21(2) -0.021(17) -0.03(2) -0.044(17)
C41 0.152(19) 0.125(17) 0.23(2) -0.001(18) -0.013(19) -0.036(18)
C42 0.21(3) 0.17(2) 0.22(3) 0.01(2) 0.00(2) 0.01(2)
C43 0.065(13) 0.15(2) 0.058(13) 0.002(13) -0.017(10) -0.003(13)
C44 0.124(19) 0.29(3) 0.13(2) -0.03(2) 0.034(18) -0.03(2)
C45 0.15(2) 0.29(4) 0.16(2) -0.03(2) 0.036(18) -0.03(2)
C46 0.101(17) 0.093(17) 0.099(17) 0.028(14) -0.044(14) -0.026(14)
C47 0.13(2) 0.11(2) 0.102(18) 0.027(16) -0.051(16) -0.042(17)
C48 0.17(3) 0.12(2) 0.12(2) -0.008(18) -0.06(2) -0.03(2)
C49 0.17(3) 0.17(3) 0.17(3) 0.06(3) -0.07(2) -0.05(2)
C50 0.18(2) 0.18(2) 0.22(3) -0.02(2) -0.01(2) 0.05(2)
C51 0.136(17) 0.138(18) 0.21(2) 0.011(18) 0.028(17) 0.018(16)
C52 0.108(17) 0.134(18) 0.20(2) 0.018(18) 0.015(17) 0.021(16)
C53 0.067(14) 0.14(2) 0.088(16) 0.011(15) 0.021(12) 0.029(14)
C54 0.111(17) 0.100(18) 0.060(13) -0.043(13) -0.018(12) 0.035(14)
C55 0.076(16) 0.12(2) 0.13(2) -0.029(19) -0.034(15) -0.011(15)
C56 0.18(3) 0.075(17) 0.11(2) -0.020(16) -0.022(18) 0.030(17)
C57 0.27(5) 0.11(3) 0.14(3) -0.03(2) 0.02(3) -0.01(3)
C58 0.103(19) 0.18(3) 0.066(16) -0.023(18) -0.006(13) 0.009(19)
C59 0.097(17) 0.13(2) 0.083(16) 0.012(16) 0.011(13) -0.019(17)
C60 0.17(3) 0.13(3) 0.13(2) 0.00(2) 0.03(2) -0.03(2)
C61 0.13(3) 0.19(4) 0.22(4) 0.02(3) -0.02(3) -0.01(3)
C62 0.12(2) 0.13(2) 0.082(16) -0.032(15) -0.011(15) 0.034(17)
C63 0.15(2) 0.21(3) 0.14(2) -0.122(19) -0.031(16) 0.054(18)
C64 0.17(2) 0.22(3) 0.156(19) -0.124(19) -0.034(17) 0.047(18)
C65 0.23(3) 0.30(3) 0.19(3) -0.10(3) -0.08(2) 0.03(3)
C66 0.073(12) 0.061(12) 0.076(13) -0.024(10) 0.011(10) -0.004(10)
C67 0.106(18) 0.115(19) 0.090(17) 0.005(14) -0.027(14) 0.015(15)
C68 0.18(3) 0.105(19) 0.081(16) -0.045(14) -0.062(17) 0.044(18)
C69 0.18(3) 0.13(2) 0.100(19) -0.024(17) -0.022(19) -0.02(2)
C70 0.20(4) 0.41(8) 0.23(5) 0.14(5) -0.01(4) 0.04(4)
C71 0.18(3) 0.17(3) 0.084(19) -0.009(18) 0.02(2) -0.06(2)
C72 0.052(11) 0.078(15) 0.088(14) -0.020(12) -0.008(10) 0.006(10)
C73 0.12(2) 0.096(18) 0.088(16) -0.014(14) -0.007(15) -0.008(15)
C74 0.100(16) 0.053(13) 0.116(18) -0.012(12) -0.031(14) 0.001(12)
C75 0.104(15) 0.069(13) 0.21(2) -0.019(15) 0.019(15) -0.027(12)
C76 0.113(15) 0.080(13) 0.22(2) -0.026(15) 0.006(15) -0.030(12)
C77 0.19(3) 0.11(2) 0.26(3) 0.00(2) 0.01(2) 0.00(2)
C78 0.092(15) 0.066(14) 0.105(16) -0.030(12) -0.040(13) 0.026(11)
C79 0.16(2) 0.115(18) 0.30(3) -0.09(2) -0.17(2) 0.071(15)
C80 0.17(2) 0.134(19) 0.32(3) -0.08(2) -0.16(2) 0.069(16)
C81 0.17(3) 0.16(3) 0.39(4) -0.07(3) -0.08(3) 0.05(2)
C82 0.18(3) 0.37(4) 0.22(3) -0.04(3) 0.04(2) -0.01(3)
N1 0.080(11) 0.089(13) 0.049(10) 0.012(9) 0.010(8) 0.013(9)
N2 0.082(8) 0.075(7) 0.045(7) -0.011(6) 0.011(6) -0.003(6)
N5 0.052(9) 0.082(12) 0.078(11) 0.001(9) -0.016(8) -0.013(8)
N6 0.096(12) 0.073(10) 0.056(8) -0.002(7) -0.013(8) -0.010(9)
N9 0.057(8) 0.057(9) 0.039(8) 0.009(7) -0.005(6) 0.000(7)
N10 0.080(11) 0.086(13) 0.056(10) -0.001(9) -0.026(8) 0.003(9)
N11 0.082(13) 0.139(19) 0.063(12) -0.002(12) 0.002(10) 0.017(12)
N12 0.060(9) 0.067(11) 0.078(11) -0.029(9) -0.010(8) -0.006(8)
O1 0.052(7) 0.084(9) 0.047(7) -0.012(6) 0.014(6) 0.003(6)
O2 0.080(10) 0.126(13) 0.052(8) -0.015(8) -0.018(7) -0.005(9)
O3 0.093(10) 0.090(11) 0.039(7) 0.008(7) -0.016(7) 0.021(8)
O4 0.056(7) 0.076(9) 0.058(8) -0.001(7) -0.005(6) -0.007(7)
O5 0.097(13) 0.25(2) 0.143(17) -0.111(16) -0.016(12) -0.045(14)
O6 0.089(10) 0.094(11) 0.090(11) -0.027(9) -0.017(8) -0.017(8)
O7 0.058(9) 0.160(15) 0.093(11) -0.045(11) -0.005(8) -0.030(9)
O8 0.067(9) 0.156(15) 0.067(9) -0.031(10) -0.037(7) 0.051(9)
O9 0.107(12) 0.130(15) 0.123(14) -0.004(12) -0.024(11) 0.085(11)
O10 0.038(5) 0.060(6) 0.046(5) -0.005(4) -0.007(4) 0.002(5)
O11 0.053(8) 0.118(12) 0.080(10) -0.008(9) -0.015(7) 0.027(7)
O12 0.080(10) 0.185(18) 0.078(11) -0.017(11) 0.033(8) -0.021(11)
O13 0.074(9) 0.077(10) 0.060(8) -0.022(7) -0.013(7) 0.008(7)
O14 0.068(8) 0.111(11) 0.068(9) -0.023(8) -0.028(7) -0.014(8)
O15 0.051(7) 0.064(8) 0.056(8) 0.012(6) -0.014(6) 0.010(6)
O16 0.132(13) 0.055(9) 0.113(13) 0.006(9) 0.037(10) 0.020(9)
O17 0.076(9) 0.082(11) 0.095(11) -0.003(9) 0.015(8) -0.006(8)
O18 0.069(8) 0.092(10) 0.045(7) -0.020(7) -0.001(6) 0.003(7)
O19 0.052(8) 0.079(10) 0.071(9) -0.001(7) 0.006(6) -0.004(7)
O20 0.054(8) 0.071(9) 0.090(10) -0.017(8) -0.009(7) -0.013(7)
O21 0.048(7) 0.092(11) 0.061(8) -0.004(7) -0.009(6) -0.010(7)
O22 0.062(8) 0.047(8) 0.074(9) 0.000(7) -0.004(7) 0.004(6)
O23 0.067(8) 0.057(8) 0.067(8) -0.022(7) 0.012(6) -0.018(6)
O24 0.045(5) 0.048(5) 0.044(5) -0.005(4) -0.005(4) 0.000(4)
O25 0.073(9) 0.097(12) 0.075(10) -0.027(8) -0.010(7) 0.018(8)
O26 0.079(10) 0.146(15) 0.045(8) 0.011(9) -0.014(7) 0.028(9)
O27 0.098(10) 0.049(8) 0.089(11) 0.013(7) -0.008(8) 0.026(7)
O28 0.074(9) 0.115(13) 0.081(10) -0.030(9) -0.033(8) -0.021(8)
O29 0.043(7) 0.085(10) 0.069(9) 0.000(7) -0.003(6) -0.017(6)
O30 0.069(10) 0.22(2) 0.112(13) -0.027(13) -0.060(9) 0.016(11)
O31 0.116(13) 0.18(2) 0.085(12) 0.060(12) 0.028(10) -0.001(12)
O32 0.090(10) 0.070(11) 0.105(12) 0.023(9) 0.010(9) -0.009(8)
O33 0.137(14) 0.041(10) 0.186(18) -0.021(10) 0.025(13) 0.001(9)
O34 0.123(13) 0.064(11) 0.136(14) -0.046(10) -0.006(11) -0.002(9)
O35 0.067(8) 0.044(8) 0.085(10) 0.010(7) -0.003(7) -0.012(6)
O36 0.065(8) 0.086(10) 0.056(8) 0.014(7) 0.017(6) -0.012(7)
Mo1 0.0491(10) 0.1152(17) 0.0649(12) -0.0142(11) 0.0131(8) -0.0079(10)
Mo2 0.0612(11) 0.142(2) 0.0805(14) -0.0463(14) -0.0184(10) -0.0089(12)
Mo3 0.0683(11) 0.0962(15) 0.0624(12) -0.0104(10) -0.0231(9) 0.0334(10)
Mo4 0.0643(11) 0.0905(14) 0.0414(9) 0.0015(9) 0.0006(8) 0.0056(9)
Mo5 0.0632(11) 0.0636(12) 0.0694(12) -0.0045(9) 0.0042(9) 0.0041(9)
Mo6 0.0508(9) 0.0705(11) 0.0485(9) -0.0064(8) -0.0147(7) 0.0030(8)
Mo7 0.0720(12) 0.0975(16) 0.0506(10) 0.0191(10) 0.0056(9) 0.0130(10)
Mo8 0.0755(12) 0.0445(11) 0.0983(15) -0.0026(10) 0.0118(11) -0.0034(9)
Mo9 0.0647(11) 0.0570(12) 0.0776(13) -0.0223(10) -0.0127(9) 0.0007(9)
Mo10 0.0507(9) 0.0585(11) 0.0524(10) 0.0025(8) 0.0006(7) -0.0082(8)
Mo11 0.0458(9) 0.0688(12) 0.0597(10) -0.0017(9) -0.0125(7) -0.0104(8)
Mo12 0.0539(10) 0.1076(17) 0.0709(12) -0.0047(11) -0.0252(9) 0.0134(10)

loop_
_atom_type_symbol
_atom_type_description
_atom_type_scat_dispersion_real
_atom_type_scat_dispersion_imag
_atom_type_scat_source
C C 0.0033 0.0016 'International Tables Vol C Tables 4.2.6.8 and 6.1.1.4'
H H 0.0000 0.0000 'International Tables Vol C Tables 4.2.6.8 and 6.1.1.4'
N N 0.0061 0.0033 'International Tables Vol C Tables 4.2.6.8 and 6.1.1.4'
O O 0.0106 0.0060 'International Tables Vol C Tables 4.2.6.8 and 6.1.1.4'
Mo Mo -1.6832 0.6857 'International Tables Vol C Tables 4.2.6.8 and 6.1.1.4'

loop_
_geom_angle_atom_site_label_1
_geom_angle_atom_site_label_2
_geom_angle_atom_site_label_3
_geom_angle
N4A C8A N2 110(3)
N4A C8A H8A 125.1
N2 C8A H8A 125.1
N4A C9A N3A 116(3)
N4A C9A H9A 122.2
N3A C9A H9A 122.2
C9A N3A N2 101(2)
C9A N4A C8A 105(3)
N4B C8B N2 106(3)
N4B C8B H8B 126.8
N2 C8B H8B 126.8
N4B C9B N3B 103(3)
N4B C9B H9B 128.4
N3B C9B H9B 128.4
C9B N3B N2 115(3)
C9B N4B C8B 113(3)
N6 C17A N8A 115(2)
N6 C17A H17A 122.3
N8A C17A H17A 122.3
N7A C18A N8A 113(3)
N7A C18A H18A 123.6
N8A C18A H18A 123.6
N6 N7A C18A 104(2)
C17A N8A C18A 100(3)
N6 C17B N8B 100(2)
N6 C17B H17B 130.0
N8B C17B H17B 130.0
N7B C18B N8B 110(3)
N7B C18B H18B 125.0
N8B C18B H18B 125.0
N6 N7B C18B 101(3)
C17B N8B C18B 109(3)
C6 C1 C2 121.6(16)
C6 C1 N1 119.6(17)
C2 C1 N1 118.8(16)
C3 C2 C1 116.9(16)
C3 C2 H2 121.6
C1 C2 H2 121.6
C4 C3 C2 122.8(16)
C4 C3 H3 118.6
C2 C3 H3 118.6
C3 C4 C5 120.4(15)
C3 C4 C7 123.4(16)
C5 C4 C7 116.2(16)
C4 C5 C6 117.7(16)
C4 C5 H5 121.1
C6 C5 H5 121.1
C1 C6 C5 120.5(16)
C1 C6 H6 119.8
C5 C6 H6 119.8
N2 C7 C4 110.2(14)
N2 C7 H7A 109.6
C4 C7 H7A 109.6
N2 C7 H7B 109.6
C4 C7 H7B 109.6
H7A C7 H7B 108.1
N5 C10 C15 121.3(16)
N5 C10 C11 120.0(16)
C15 C10 C11 118.7(16)
C12 C11 C10 121.8(16)
C12 C11 H11 119.1
C10 C11 H11 119.1
C11 C12 C13 116.8(17)
C11 C12 H12 121.6
C13 C12 H12 121.6
C14 C13 C12 120.2(17)
C14 C13 C16 122.5(17)
C12 C13 C16 117.2(18)
C15 C14 C13 124.1(17)
C15 C14 H14 117.9
C13 C14 H14 117.9
C14 C15 C10 118.2(17)
C14 C15 H15 120.9
C10 C15 H15 120.9
N6 C16 C13 114.0(16)
N6 C16 H16A 108.7
C13 C16 H16A 108.7
N6 C16 H16B 108.7
C13 C16 H16B 108.7
H16A C16 H16B 107.6
C20 C19 H19A 109.5
C20 C19 H19B 109.5
H19A C19 H19B 109.5
C20 C19 H19C 109.5
H19A C19 H19C 109.5
H19B C19 H19C 109.5
C19 C20 C21 112.5(16)
C19 C20 H20A 109.1
C21 C20 H20A 109.1
C19 C20 H20B 109.1
C21 C20 H20B 109.1
H20A C20 H20B 107.8
C22 C21 C20 110.2(15)
C22 C21 H21A 109.6
C20 C21 H21A 109.6
C22 C21 H21B 109.6
C20 C21 H21B 109.6
H21A C21 H21B 108.1
N9 C22 C21 117.4(14)
N9 C22 H22A 107.9
C21 C22 H22A 107.9
N9 C22 H22B 107.9
C21 C22 H22B 107.9
H22A C22 H22B 107.2
C24 C23 C25 121(2)
C24 C23 H23A 107.1
C25 C23 H23A 107.1
C24 C23 H23B 107.1
C25 C23 H23B 107.1
H23A C23 H23B 106.8
C23 C24 N9 117.6(18)
C23 C24 H24A 107.9
N9 C24 H24A 107.9
C23 C24 H24B 107.9
N9 C24 H24B 107.9
H24A C24 H24B 107.2
C23 C25 C26 104(2)
C23 C25 H25A 111.1
C26 C25 H25A 111.1
C23 C25 H25B 111.1
C26 C25 H25B 111.1
H25A C25 H25B 109.0
C25 C26 H26A 109.5
C25 C26 H26B 109.5
H26A C26 H26B 109.5
C25 C26 H26C 109.5
H26A C26 H26C 109.5
H26B C26 H26C 109.5
C28 C27 N9 116.0(15)
C28 C27 H27A 108.3
N9 C27 H27A 108.3
C28 C27 H27B 108.3
N9 C27 H27B 108.3
H27A C27 H27B 107.4
C27 C28 C29 115(2)
C27 C28 H28A 108.6
C29 C28 H28A 108.6
C27 C28 H28B 108.6
C29 C28 H28B 108.6
H28A C28 H28B 107.6
C28 C29 C30 111(2)
C28 C29 H29A 109.4
C30 C29 H29A 109.4
C28 C29 H29B 109.4
C30 C29 H29B 109.4
H29A C29 H29B 108.0
C29 C30 H30A 109.5
C29 C30 H30B 109.5
H30A C30 H30B 109.5
C29 C30 H30C 109.5
H30A C30 H30C 109.5
H30B C30 H30C 109.5
C32 C31 N9 115.9(13)
C32 C31 H31A 108.3
N9 C31 H31A 108.3
C32 C31 H31B 108.3
N9 C31 H31B 108.3
H31A C31 H31B 107.4
C31 C32 C33 111.7(14)
C31 C32 H32A 109.3
C33 C32 H32A 109.3
C31 C32 H32B 109.3
C33 C32 H32B 109.3
H32A C32 H32B 107.9
C34 C33 C32 117.0(17)
C34 C33 H33A 108.0
C32 C33 H33A 108.0
C34 C33 H33B 108.0
C32 C33 H33B 108.0
H33A C33 H33B 107.3
C33 C34 H34A 109.5
C33 C34 H34B 109.5
H34A C34 H34B 109.5
C33 C34 H34C 109.5
H34A C34 H34C 109.5
H34B C34 H34C 109.5
C36 C35 H35A 109.5
C36 C35 H35B 109.5
H35A C35 H35B 109.5
C36 C35 H35C 109.5
H35A C35 H35C 109.5
H35B C35 H35C 109.5
C35 C36 C37 117.5(17)
C35 C36 H36A 107.9
C37 C36 H36A 107.9
C35 C36 H36B 107.9
C37 C36 H36B 107.9
H36A C36 H36B 107.2
C36 C37 C38 115.8(16)
C36 C37 H37A 108.3
C38 C37 H37A 108.3
C36 C37 H37B 108.3
C38 C37 H37B 108.3
H37A C37 H37B 107.4
N10 C38 C37 119.4(15)
N10 C38 H38A 107.5
C37 C38 H38A 107.5
N10 C38 H38B 107.5
C37 C38 H38B 107.5
H38A C38 H38B 107.0
N10 C39 C40 119.2(15)
N10 C39 H39A 107.5
C40 C39 H39A 107.5
N10 C39 H39B 107.5
C40 C39 H39B 107.5
H39A C39 H39B 107.0
C41 C40 C39 111(2)
C41 C40 H40A 109.5
C39 C40 H40A 109.5
C41 C40 H40B 109.5
C39 C40 H40B 109.5
H40A C40 H40B 108.1
C42 C41 C40 104(2)
C42 C41 H41A 110.9
C40 C41 H41A 110.9
C42 C41 H41B 110.9
C40 C41 H41B 110.9
H41A C41 H41B 108.9
C41 C42 H42A 109.5
C41 C42 H42B 109.5
H42A C42 H42B 109.5
C41 C42 H42C 109.5
H42A C42 H42C 109.5
H42B C42 H42C 109.5
C44 C43 N10 113.2(16)
C44 C43 H43A 108.9
N10 C43 H43A 108.9
C44 C43 H43B 108.9
N10 C43 H43B 108.9
H43A C43 H43B 107.7
C43 C44 C45 111(3)
C43 C44 H44A 109.4
C45 C44 H44A 109.4
C43 C44 H44B 109.4
C45 C44 H44B 109.4
H44A C44 H44B 108.0
C44 C45 C82 100(3)
C44 C45 H45A 111.7
C82 C45 H45A 111.7
C44 C45 H45B 111.7
C82 C45 H45B 111.7
H45A C45 H45B 109.5
C47 C46 N10 118.0(17)
C47 C46 H46A 107.8
N10 C46 H46A 107.8
C47 C46 H46B 107.8
N10 C46 H46B 107.8
H46A C46 H46B 107.2
C48 C47 C46 113.0(18)
C48 C47 H47A 109.0
C46 C47 H47A 109.0
C48 C47 H47B 109.0
C46 C47 H47B 109.0
H47A C47 H47B 107.8
C47 C48 C49 116(2)
C47 C48 H48A 108.2
C49 C48 H48A 108.2
C47 C48 H48B 108.2
C49 C48 H48B 108.2
H48A C48 H48B 107.4
C48 C49 H49A 109.5
C48 C49 H49B 109.5
H49A C49 H49B 109.5
C48 C49 H49C 109.5
H49A C49 H49C 109.5
H49B C49 H49C 109.5
C51 C50 H50A 109.5
C51 C50 H50B 109.5
H50A C50 H50B 109.5
C51 C50 H50C 109.5
H50A C50 H50C 109.5
H50B C50 H50C 109.5
C50 C51 C52 102(2)
C50 C51 H51A 111.4
C52 C51 H51A 111.4
C50 C51 H51B 111.4
C52 C51 H51B 111.4
H51A C51 H51B 109.3
C51 C52 C53 118(3)
C51 C52 H52A 107.9
C53 C52 H52A 107.9
C51 C52 H52B 107.9
C53 C52 H52B 107.9
H52A C52 H52B 107.2
C52 C53 N11 117.7(19)
C52 C53 H53A 107.9
N11 C53 H53A 107.9
C52 C53 H53B 107.9
N11 C53 H53B 107.9
H53A C53 H53B 107.2
N11 C54 C56 116.7(16)
N11 C54 H54A 108.1
C56 C54 H54A 108.1
N11 C54 H54B 108.1
C56 C54 H54B 108.1
H54A C54 H54B 107.3
C57 C55 C56 118(2)
C57 C55 H55A 107.7
C56 C55 H55A 107.7
C57 C55 H55B 107.7
C56 C55 H55B 107.7
H55A C55 H55B 107.1
C55 C56 C54 115(2)
C55 C56 H56A 108.5
C54 C56 H56A 108.5
C55 C56 H56B 108.5
C54 C56 H56B 108.5
H56A C56 H56B 107.5
C55 C57 H57A 109.5
C55 C57 H57B 109.5
H57A C57 H57B 109.5
C55 C57 H57C 109.5
H57A C57 H57C 109.5
H57B C57 H57C 109.5
N11 C58 C59 117.0(18)
N11 C58 H58A 108.0
C59 C58 H58A 108.0
N11 C58 H58B 108.0
C59 C58 H58B 108.0
H58A C58 H58B 107.3
C58 C59 C60 110.0(19)
C58 C59 H59A 109.7
C60 C59 H59A 109.7
C58 C59 H59B 109.7
C60 C59 H59B 109.7
H59A C59 H59B 108.2
C61 C60 C59 113(2)
C61 C60 H60A 109.0
C59 C60 H60A 109.0
C61 C60 H60B 109.0
C59 C60 H60B 109.0
H60A C60 H60B 107.8
C60 C61 H61A 109.5
C60 C61 H61B 109.5
H61A C61 H61B 109.5
C60 C61 H61C 109.5
H61A C61 H61C 109.5
H61B C61 H61C 109.5
C63 C62 N11 115.2(18)
C63 C62 H62A 108.5
N11 C62 H62A 108.5
C63 C62 H62B 108.5
N11 C62 H62B 108.5
H62A C62 H62B 107.5
C62 C63 C64 110(2)
C62 C63 H63A 109.7
C64 C63 H63A 109.7
C62 C63 H63B 109.7
C64 C63 H63B 109.7
H63A C63 H63B 108.2
C65 C64 C63 109(2)
C65 C64 H64A 109.8
C63 C64 H64A 109.8
C65 C64 H64B 109.8
C63 C64 H64B 109.8
H64A C64 H64B 108.3
C64 C65 H65A 109.5
C64 C65 H65B 109.5
H65A C65 H65B 109.5
C64 C65 H65C 109.5
H65A C65 H65C 109.5
H65B C65 H65C 109.5
C67 C66 N12 115.4(14)
C67 C66 H66A 108.4
N12 C66 H66A 108.4
C67 C66 H66B 108.4
N12 C66 H66B 108.4
H66A C66 H66B 107.5
C66 C67 C68 112.8(17)
C66 C67 H67A 109.0
C68 C67 H67A 109.0
C66 C67 H67B 109.0
C68 C67 H67B 109.0
H67A C67 H67B 107.8
C67 C68 C69 109.1(18)
C67 C68 H68A 109.9
C69 C68 H68A 109.9
C67 C68 H68B 109.9
C69 C68 H68B 109.9
H68A C68 H68B 108.3
C68 C69 H69A 109.5
C68 C69 H69B 109.5
H69A C69 H69B 109.5
C68 C69 H69C 109.5
H69A C69 H69C 109.5
H69B C69 H69C 109.5
C71 C70 H70A 109.5
C71 C70 H70B 109.5
H70A C70 H70B 109.5
C71 C70 H70C 109.5
H70A C70 H70C 109.5
H70B C70 H70C 109.5
C70 C71 C73 111(2)
C70 C71 H71A 109.5
C73 C71 H71A 109.5
C70 C71 H71B 109.5
C73 C71 H71B 109.5
H71A C71 H71B 108.1
C73 C72 N12 112.3(16)
C73 C72 H72A 109.2
N12 C72 H72A 109.2
C73 C72 H72B 109.2
N12 C72 H72B 109.2
H72A C72 H72B 107.9
C72 C73 C71 109(2)
C72 C73 H73A 109.8
C71 C73 H73A 109.8
C72 C73 H73B 109.8
C71 C73 H73B 109.8
H73A C73 H73B 108.3
C75 C74 N12 118.9(16)
C75 C74 H74A 107.6
N12 C74 H74A 107.6
C75 C74 H74B 107.6
N12 C74 H74B 107.6
H74A C74 H74B 107.0
C76 C75 C74 110.9(18)
C76 C75 H75A 109.5
C74 C75 H75A 109.5
C76 C75 H75B 109.5
C74 C75 H75B 109.5
H75A C75 H75B 108.1
C75 C76 C77 111(2)
C75 C76 H76A 109.5
C77 C76 H76A 109.5
C75 C76 H76B 109.5
C77 C76 H76B 109.5
H76A C76 H76B 108.1
C76 C77 H77A 109.5
C76 C77 H77B 109.5
H77A C77 H77B 109.5
C76 C77 H77C 109.5
H77A C77 H77C 109.5
H77B C77 H77C 109.5
C79 C78 N12 113.5(16)
C79 C78 H78A 108.9
N12 C78 H78A 108.9
C79 C78 H78B 108.9
N12 C78 H78B 108.9
H78A C78 H78B 107.7
C80 C79 C78 115(2)
C80 C79 H79A 108.4
C78 C79 H79A 108.4
C80 C79 H79B 108.4
C78 C79 H79B 108.4
H79A C79 H79B 107.5
C81 C80 C79 100(3)
C81 C80 H80A 111.7
C79 C80 H80A 111.7
C81 C80 H80B 111.7
C79 C80 H80B 111.7
H80A C80 H80B 109.5
C80 C81 H81A 109.5
C80 C81 H81B 109.5
H81A C81 H81B 109.5
C80 C81 H81C 109.5
H81A C81 H81C 109.5
H81B C81 H81C 109.5
C45 C82 H82A 109.5
C45 C82 H82B 109.5
H82A C82 H82B 109.5
C45 C82 H82C 109.5
H82A C82 H82C 109.5
H82B C82 H82C 109.5
C1 N1 Mo4 163.6(16)
C8A N2 N3A 109(2)
N3B N2 C8B 102(2)
N3B N2 C7 125(2)
C8A N2 C7 132.4(19)
N3A N2 C7 118.3(16)
C8B N2 C7 132.4(18)
C10 N5 Mo11 164.1(14)
N7B N6 C17B 119(2)
C17A N6 N7A 108(2)
C17A N6 C16 134.7(19)
N7B N6 C16 113(2)
C17B N6 C16 127.1(19)
N7A N6 C16 117.1(17)
C22 N9 C24 111.6(13)
C22 N9 C27 110.7(13)
C24 N9 C27 106.3(13)
C22 N9 C31 108.5(12)
C24 N9 C31 109.4(13)
C27 N9 C31 110.3(12)
C38 N10 C39 110.4(16)
C38 N10 C43 110.4(16)
C39 N10 C43 107.2(13)
C38 N10 C46 108.2(13)
C39 N10 C46 110.8(17)
C43 N10 C46 109.7(17)
C54 N11 C58 107.6(16)
C54 N11 C62 112.0(17)
C58 N11 C62 107.7(19)
C54 N11 C53 113(2)
C58 N11 C53 111.0(18)
C62 N11 C53 105.1(17)
C72 N12 C78 114.5(16)
C72 N12 C74 105.7(14)
C78 N12 C74 111.3(14)
C72 N12 C66 112.7(14)
C78 N12 C66 104.2(14)
C74 N12 C66 108.4(15)
Mo5 O1 Mo4 114.2(5)
Mo2 O2 Mo4 114.4(6)
Mo3 O3 Mo4 115.0(6)
Mo4 O4 Mo6 115.1(6)
Mo2 O6 Mo5 117.5(7)
Mo1 O7 Mo2 117.9(7)
Mo2 O8 Mo3 116.5(6)
Mo4 O10 Mo3 91.3(5)
Mo4 O10 Mo6 91.0(4)
Mo3 O10 Mo6 91.0(5)
Mo4 O10 Mo1 178.7(7)
Mo3 O10 Mo1 89.8(4)
Mo6 O10 Mo1 89.6(5)
Mo4 O10 Mo2 90.0(5)
Mo3 O10 Mo2 90.2(4)
Mo6 O10 Mo2 178.4(7)
Mo1 O10 Mo2 89.3(4)
Mo4 O10 Mo5 90.1(5)
Mo3 O10 Mo5 178.6(7)
Mo6 O10 Mo5 89.5(4)
Mo1 O10 Mo5 88.8(5)
Mo2 O10 Mo5 89.2(5)
Mo1 O11 Mo3 119.0(7)
Mo3 O13 Mo6 116.4(6)
Mo5 O15 Mo6 116.8(5)
Mo1 O17 Mo5 118.5(7)
Mo1 O18 Mo6 118.4(6)
Mo11 O19 Mo7 113.9(6)
Mo8 O20 Mo11 114.6(6)
Mo10 O21 Mo11 116.2(6)
Mo9 O22 Mo11 114.5(6)
Mo10 O23 Mo8 116.6(6)
Mo11 O24 Mo7 91.5(5)
Mo11 O24 Mo8 91.5(5)
Mo7 O24 Mo8 90.9(5)
Mo11 O24 Mo9 90.6(5)
Mo7 O24 Mo9 90.2(5)
Mo8 O24 Mo9 177.6(6)
Mo11 O24 Mo10 91.1(5)
Mo7 O24 Mo10 177.4(6)
Mo8 O24 Mo10 89.2(4)
Mo9 O24 Mo10 89.6(5)
Mo11 O24 Mo12 178.7(7)
Mo7 O24 Mo12 89.5(5)
Mo8 O24 Mo12 89.3(4)
Mo9 O24 Mo12 88.6(4)
Mo10 O24 Mo12 88.0(4)
Mo7 O25 Mo9 117.4(7)
Mo7 O26 Mo12 117.0(6)
Mo8 O27 Mo12 119.4(6)
Mo12 O28 Mo9 118.5(6)
Mo12 O29 Mo10 117.3(6)
Mo8 O32 Mo7 116.9(7)
Mo9 O35 Mo10 117.0(6)
O12 Mo1 O11 103.8(8)
O12 Mo1 O18 102.8(7)
O11 Mo1 O18 86.0(6)
O12 Mo1 O7 104.8(7)
O11 Mo1 O7 88.1(7)
O18 Mo1 O7 152.4(6)
O12 Mo1 O17 104.4(8)
O11 Mo1 O17 151.7(6)
O18 Mo1 O17 85.0(6)
O7 Mo1 O17 87.5(7)
O12 Mo1 O10 178.3(8)
O11 Mo1 O10 75.2(5)
O18 Mo1 O10 75.8(5)
O7 Mo1 O10 76.7(5)
O17 Mo1 O10 76.5(5)
O5 Mo2 O2 103.3(8)
O5 Mo2 O8 103.4(9)
O2 Mo2 O8 88.9(7)
O5 Mo2 O6 102.7(9)
O2 Mo2 O6 89.7(7)
O8 Mo2 O6 153.5(6)
O5 Mo2 O7 103.3(8)
O2 Mo2 O7 153.3(6)
O8 Mo2 O7 84.0(7)
O6 Mo2 O7 85.4(7)
O5 Mo2 O10 179.3(9)
O2 Mo2 O10 77.3(5)
O8 Mo2 O10 76.8(5)
O6 Mo2 O10 77.1(5)
O7 Mo2 O10 76.1(5)
O5 Mo2 Mo4 137.3(7)
O2 Mo2 Mo4 34.0(4)
O8 Mo2 Mo4 82.8(5)
O6 Mo2 Mo4 81.3(4)
O7 Mo2 Mo4 119.4(4)
O10 Mo2 Mo4 43.3(3)
O9 Mo3 O3 103.2(8)
O9 Mo3 O11 104.9(8)
O3 Mo3 O11 151.9(6)
O9 Mo3 O13 103.9(8)
O3 Mo3 O13 87.6(5)
O11 Mo3 O13 85.2(6)
O9 Mo3 O8 103.4(8)
O3 Mo3 O8 88.4(6)
O11 Mo3 O8 85.8(6)
O13 Mo3 O8 152.6(6)
O9 Mo3 O10 179.3(7)
O3 Mo3 O10 76.1(5)
O11 Mo3 O10 75.8(5)
O13 Mo3 O10 76.4(5)
O8 Mo3 O10 76.4(5)
N1 Mo4 O4 103.2(7)
N1 Mo4 O3 103.1(7)
O4 Mo4 O3 89.1(5)
N1 Mo4 O1 100.0(6)
O4 Mo4 O1 89.3(5)
O3 Mo4 O1 156.6(5)
N1 Mo4 O2 100.2(7)
O4 Mo4 O2 156.6(5)
O3 Mo4 O2 85.7(6)
O1 Mo4 O2 86.5(6)
N1 Mo4 O10 178.2(8)
O4 Mo4 O10 78.4(5)
O3 Mo4 O10 77.6(5)
O1 Mo4 O10 79.2(5)
O2 Mo4 O10 78.3(5)
N1 Mo4 Mo6 135.9(6)
O4 Mo4 Mo6 32.7(4)
O3 Mo4 Mo6 82.4(3)
O1 Mo4 Mo6 83.7(3)
O2 Mo4 Mo6 123.9(4)
O10 Mo4 Mo6 45.6(3)
N1 Mo4 Mo2 131.7(6)
O4 Mo4 Mo2 125.0(4)
O3 Mo4 Mo2 81.4(4)
O1 Mo4 Mo2 80.5(4)
O2 Mo4 Mo2 31.6(4)
O10 Mo4 Mo2 46.7(3)
Mo6 Mo4 Mo2 92.32(6)
O16 Mo5 O15 103.0(7)
O16 Mo5 O1 103.4(6)
O15 Mo5 O1 89.3(5)
O16 Mo5 O17 104.0(7)
O15 Mo5 O17 86.6(6)
O1 Mo5 O17 152.6(6)
O16 Mo5 O6 103.9(8)
O15 Mo5 O6 153.1(6)
O1 Mo5 O6 85.5(6)
O17 Mo5 O6 86.0(6)
O16 Mo5 O10 179.8(7)
O15 Mo5 O10 76.9(5)
O1 Mo5 O10 76.5(5)
O17 Mo5 O10 76.2(6)
O6 Mo5 O10 76.2(5)
O14 Mo6 O18 104.3(6)
O14 Mo6 O4 104.0(6)
O18 Mo6 O4 151.6(5)
O14 Mo6 O13 104.4(6)
O18 Mo6 O13 87.7(6)
O4 Mo6 O13 87.3(5)
O14 Mo6 O15 102.7(6)
O18 Mo6 O15 86.0(5)
O4 Mo6 O15 85.8(5)
O13 Mo6 O15 153.0(5)
O14 Mo6 O10 179.2(6)
O18 Mo6 O10 76.2(5)
O4 Mo6 O10 75.5(5)
O13 Mo6 O10 76.2(5)
O15 Mo6 O10 76.7(5)
O14 Mo6 Mo4 136.2(5)
O18 Mo6 Mo4 119.5(4)
O4 Mo6 Mo4 32.1(4)
O13 Mo6 Mo4 80.5(4)
O15 Mo6 Mo4 79.9(3)
O10 Mo6 Mo4 43.3(3)
O31 Mo7 O26 101.8(7)
O31 Mo7 O25 104.6(9)
O26 Mo7 O25 87.9(7)
O31 Mo7 O19 104.0(7)
O26 Mo7 O19 154.0(5)
O25 Mo7 O19 88.2(6)
O31 Mo7 O32 102.9(9)
O26 Mo7 O32 86.8(7)
O25 Mo7 O32 152.5(6)
O19 Mo7 O32 84.9(6)
O31 Mo7 O24 178.7(8)
O26 Mo7 O24 78.1(5)
O25 Mo7 O24 76.7(5)
O19 Mo7 O24 76.0(5)
O32 Mo7 O24 75.8(5)
O31 Mo7 Mo11 137.0(6)
O26 Mo7 Mo11 121.1(4)
O25 Mo7 Mo11 80.6(4)
O19 Mo7 Mo11 33.0(4)
O32 Mo7 Mo11 79.1(4)
O24 Mo7 Mo11 43.0(3)
O33 Mo8 O27 103.3(8)
O33 Mo8 O20 103.2(8)
O27 Mo8 O20 153.3(5)
O33 Mo8 O32 104.9(8)
O27 Mo8 O32 88.8(7)
O20 Mo8 O32 87.6(6)
O33 Mo8 O23 101.8(7)
O27 Mo8 O23 85.1(6)
O20 Mo8 O23 86.3(6)
O32 Mo8 O23 153.3(6)
O33 Mo8 O24 178.5(8)
O27 Mo8 O24 77.6(5)
O20 Mo8 O24 75.8(5)
O32 Mo8 O24 76.2(6)
O23 Mo8 O24 77.1(5)
O34 Mo9 O22 103.6(7)
O34 Mo9 O35 103.0(7)
O22 Mo9 O35 89.1(5)
O34 Mo9 O25 104.2(7)
O22 Mo9 O25 87.4(5)
O35 Mo9 O25 152.6(6)
O34 Mo9 O28 104.1(7)
O22 Mo9 O28 152.2(6)
O35 Mo9 O28 86.4(6)
O25 Mo9 O28 84.1(6)
O34 Mo9 O24 179.8(7)
O22 Mo9 O24 76.2(5)
O35 Mo9 O24 77.0(5)
O25 Mo9 O24 75.7(6)
O28 Mo9 O24 76.1(5)
O34 Mo9 Mo11 136.9(6)
O22 Mo9 Mo11 33.3(4)
O35 Mo9 Mo11 81.7(4)
O25 Mo9 Mo11 80.5(4)
O28 Mo9 Mo11 119.0(4)
O24 Mo9 Mo11 42.9(3)
O36 Mo10 O21 106.1(6)
O36 Mo10 O23 103.3(6)
O21 Mo10 O23 90.4(6)
O36 Mo10 O29 101.3(6)
O21 Mo10 O29 152.4(5)
O23 Mo10 O29 86.6(6)
O36 Mo10 O35 103.0(6)
O21 Mo10 O35 85.8(5)
O23 Mo10 O35 153.4(5)
O29 Mo10 O35 84.8(5)
O36 Mo10 O24 178.6(6)
O21 Mo10 O24 75.2(5)
O23 Mo10 O24 77.1(5)
O29 Mo10 O24 77.4(5)
O35 Mo10 O24 76.4(5)
N5 Mo11 O19 105.6(7)
N5 Mo11 O20 105.0(7)
O19 Mo11 O20 89.3(6)
N5 Mo11 O22 98.1(7)
O19 Mo11 O22 88.5(5)
O20 Mo11 O22 156.5(5)
N5 Mo11 O21 98.2(6)
O19 Mo11 O21 156.0(5)
O20 Mo11 O21 86.9(5)
O22 Mo11 O21 85.7(5)
N5 Mo11 O24 174.7(7)
O19 Mo11 O24 78.6(6)
O20 Mo11 O24 77.9(5)
O22 Mo11 O24 78.7(5)
O21 Mo11 O24 77.4(5)
N5 Mo11 Mo7 138.5(5)
O19 Mo11 Mo7 33.1(4)
O20 Mo11 Mo7 83.6(4)
O22 Mo11 Mo7 81.9(4)
O21 Mo11 Mo7 123.0(4)
O24 Mo11 Mo7 45.6(4)
N5 Mo11 Mo9 130.2(6)
O19 Mo11 Mo9 83.0(4)
O20 Mo11 Mo9 124.4(4)
O22 Mo11 Mo9 32.2(3)
O21 Mo11 Mo9 79.6(4)
O24 Mo11 Mo9 46.5(3)
Mo7 Mo11 Mo9 61.28(6)
O30 Mo12 O28 103.5(8)
O30 Mo12 O29 105.1(7)
O28 Mo12 O29 88.7(6)
O30 Mo12 O26 102.1(8)
O28 Mo12 O26 86.5(7)
O29 Mo12 O26 152.7(5)
O30 Mo12 O27 106.0(8)
O28 Mo12 O27 150.4(5)
O29 Mo12 O27 86.0(6)
O26 Mo12 O27 85.0(7)
O30 Mo12 O24 177.5(8)
O28 Mo12 O24 76.7(5)
O29 Mo12 O24 77.4(5)
O26 Mo12 O24 75.4(5)
O27 Mo12 O24 73.8(5)

loop_
_geom_bond_atom_site_label_1
_geom_bond_atom_site_label_2
_geom_bond_distance
C8A N4A 1.3160(15)
C8A N2 1.3191(15)
C8A H8A 0.9300
C9A N4A 1.3031(15)
C9A N3A 1.3229(15)
C9A H9A 0.9300
N3A N2 1.3968(15)
C8B N4B 1.3230(15)
C8B N2 1.3968(15)
C8B H8B 0.9300
C9B N4B 1.3030(15)
C9B N3B 1.3160(15)
C9B H9B 0.9300
N3B N2 1.3191(15)
C17A N6 1.2680(15)
C17A N8A 1.3300(15)
C17A H17A 0.9300
C18A N7A 1.3420(15)
C18A N8A 1.3451(15)
C18A H18A 0.9300
N7A N6 1.3190(15)
C17B N6 1.3190(15)
C17B N8B 1.3420(15)
C17B H17B 0.9300
C18B N7B 1.3300(15)
C18B N8B 1.3450(16)
C18B H18B 0.9300
N7B N6 1.2681(15)
C1 C6 1.35(2)
C1 C2 1.39(2)
C1 N1 1.39(2)
C2 C3 1.37(2)
C2 H2 0.9300
C3 C4 1.36(2)
C3 H3 0.9300
C4 C5 1.37(2)
C4 C7 1.52(2)
C5 C6 1.41(2)
C5 H5 0.9300
C6 H6 0.9300
C7 N2 1.46(2)
C7 H7A 0.9700
C7 H7B 0.9700
C10 N5 1.40(2)
C10 C15 1.41(2)
C10 C11 1.43(2)
C11 C12 1.40(2)
C11 H11 0.9300
C12 C13 1.41(2)
C12 H12 0.9300
C13 C14 1.37(2)
C13 C16 1.49(2)
C14 C15 1.36(2)
C14 H14 0.9300
C15 H15 0.9300
C16 N6 1.45(2)
C16 H16A 0.9700
C16 H16B 0.9700
C19 C20 1.50(2)
C19 H19A 0.9600
C19 H19B 0.9600
C19 H19C 0.9600
C20 C21 1.53(2)
C20 H20A 0.9700
C20 H20B 0.9700
C21 C22 1.49(2)
C21 H21A 0.9700
C21 H21B 0.9700
C22 N9 1.487(19)
C22 H22A 0.9700
C22 H22B 0.9700
C23 C24 1.47(3)
C23 C25 1.50(3)
C23 H23A 0.9700
C23 H23B 0.9700
C24 N9 1.50(2)
C24 H24A 0.9700
C24 H24B 0.9700
C25 C26 1.4999(16)
C25 H25A 0.9700
C25 H25B 0.9700
C26 H26A 0.9600
C26 H26B 0.9600
C26 H26C 0.9600
C27 C28 1.47(2)
C27 N9 1.54(2)
C27 H27A 0.9700
C27 H27B 0.9700
C28 C29 1.48(3)
C28 H28A 0.9700
C28 H28B 0.9700
C29 C30 1.53(2)
C29 H29A 0.9700
C29 H29B 0.9700
C30 H30A 0.9600
C30 H30B 0.9600
C30 H30C 0.9600
C31 C32 1.48(2)
C31 N9 1.542(19)
C31 H31A 0.9700
C31 H31B 0.9700
C32 C33 1.4998(15)
C32 H32A 0.9700
C32 H32B 0.9700
C33 C34 1.50(3)
C33 H33A 0.9700
C33 H33B 0.9700
C34 H34A 0.9600
C34 H34B 0.9600
C34 H34C 0.9600
C35 C36 1.4998(15)
C35 H35A 0.9600
C35 H35B 0.9600
C35 H35C 0.9600
C36 C37 1.4998(15)
C36 H36A 0.9700
C36 H36B 0.9700
C37 C38 1.5000(15)
C37 H37A 0.9700
C37 H37B 0.9700
C38 N10 1.47(2)
C38 H38A 0.9700
C38 H38B 0.9700
C39 N10 1.50(2)
C39 C40 1.5499(15)
C39 H39A 0.9700
C39 H39B 0.9700
C40 C41 1.5001(15)
C40 H40A 0.9700
C40 H40B 0.9700
C41 C42 1.4999(15)
C41 H41A 0.9700
C41 H41B 0.9700
C42 H42A 0.9600
C42 H42B 0.9600
C42 H42C 0.9600
C43 C44 1.49(3)
C43 N10 1.51(2)
C43 H43A 0.9700
C43 H43B 0.9700
C44 C45 1.5000(15)
C44 H44A 0.9700
C44 H44B 0.9700
C45 C82 1.5250(11)
C45 H45A 0.9700
C45 H45B 0.9700
C46 C47 1.5000(15)
C46 N10 1.51(2)
C46 H46A 0.9700
C46 H46B 0.9700
C47 C48 1.50(3)
C47 H47A 0.9700
C47 H47B 0.9700
C48 C49 1.4999(15)
C48 H48A 0.9700
C48 H48B 0.9700
C49 H49A 0.9600
C49 H49B 0.9600
C49 H49C 0.9600
C50 C51 1.44(2)
C50 H50A 0.9600
C50 H50B 0.9600
C50 H50C 0.9600
C51 C52 1.5002(15)
C51 H51A 0.9700
C51 H51B 0.9700
C52 C53 1.50(3)
C52 H52A 0.9700
C52 H52B 0.9700
C53 N11 1.52(2)
C53 H53A 0.9700
C53 H53B 0.9700
C54 N11 1.46(2)
C54 C56 1.5000(15)
C54 H54A 0.9700
C54 H54B 0.9700
C55 C57 1.43(3)
C55 C56 1.44(3)
C55 H55A 0.9700
C55 H55B 0.9700
C56 H56A 0.9700
C56 H56B 0.9700
C57 H57A 0.9600
C57 H57B 0.9600
C57 H57C 0.9600
C58 N11 1.50(3)
C58 C59 1.5000(15)
C58 H58A 0.9700
C58 H58B 0.9700
C59 C60 1.55(3)
C59 H59A 0.9700
C59 H59B 0.9700
C60 C61 1.5002(15)
C60 H60A 0.9700
C60 H60B 0.9700
C61 H61A 0.9600
C61 H61B 0.9600
C61 H61C 0.9600
C62 C63 1.50(3)
C62 N11 1.52(3)
C62 H62A 0.9700
C62 H62B 0.9700
C63 C64 1.54(2)
C63 H63A 0.9700
C63 H63B 0.9700
C64 C65 1.47(2)
C64 H64A 0.9700
C64 H64B 0.9700
C65 H65A 0.9600
C65 H65B 0.9600
C65 H65C 0.9600
C66 C67 1.48(2)
C66 N12 1.54(2)
C66 H66A 0.9700
C66 H66B 0.9700
C67 C68 1.4999(15)
C67 H67A 0.9700
C67 H67B 0.9700
C68 C69 1.51(3)
C68 H68A 0.9700
C68 H68B 0.9700
C69 H69A 0.9600
C69 H69B 0.9600
C69 H69C 0.9600
C70 C71 1.4998(15)
C70 H70A 0.9600
C70 H70B 0.9600
C70 H70C 0.9600
C71 C73 1.58(3)
C71 H71A 0.9700
C71 H71B 0.9700
C72 C73 1.48(3)
C72 N12 1.51(2)
C72 H72A 0.9700
C72 H72B 0.9700
C73 H73A 0.9700
C73 H73B 0.9700
C74 C75 1.5001(15)
C74 N12 1.54(2)
C74 H74A 0.9700
C74 H74B 0.9700
C75 C76 1.49(3)
C75 H75A 0.9700
C75 H75B 0.9700
C76 C77 1.4999(15)
C76 H76A 0.9700
C76 H76B 0.9700
C77 H77A 0.9600
C77 H77B 0.9600
C77 H77C 0.9600
C78 C79 1.51(3)
C78 N12 1.52(2)
C78 H78A 0.9700
C78 H78B 0.9700
C79 C80 1.51(3)
C79 H79A 0.9700
C79 H79B 0.9700
C80 C81 1.4997(16)
C80 H80A 0.9700
C80 H80B 0.9700
C81 H81A 0.9600
C81 H81B 0.9600
C81 H81C 0.9600
C82 H82A 0.9600
C82 H82B 0.9600
C82 H82C 0.9600
N1 Mo4 1.746(16)
N5 Mo11 1.703(15)
O1 Mo5 1.902(11)
O1 Mo4 1.941(13)
O2 Mo2 1.853(14)
O2 Mo4 1.977(14)
O3 Mo3 1.893(13)
O3 Mo4 1.927(13)
O4 Mo4 1.891(12)
O4 Mo6 1.922(12)
O5 Mo2 1.686(15)
O6 Mo2 1.907(16)
O6 Mo5 1.947(14)
O7 Mo1 1.906(14)
O7 Mo2 1.935(15)
O8 Mo2 1.890(15)
O8 Mo3 1.975(15)
O9 Mo3 1.667(14)
O10 Mo4 2.209(13)
O10 Mo3 2.296(13)
O10 Mo6 2.302(12)
O10 Mo1 2.339(13)
O10 Mo2 2.343(13)
O10 Mo5 2.349(13)
O11 Mo1 1.884(14)
O11 Mo3 1.914(15)
O12 Mo1 1.650(14)
O13 Mo3 1.929(12)
O13 Mo6 1.929(13)
O14 Mo6 1.662(11)
O15 Mo5 1.885(12)
O15 Mo6 1.960(12)
O16 Mo5 1.682(14)
O17 Mo1 1.906(14)
O17 Mo5 1.912(13)
O18 Mo1 1.888(13)
O18 Mo6 1.919(13)
O19 Mo11 1.916(12)
O19 Mo7 1.920(13)
O20 Mo8 1.896(12)
O20 Mo11 1.936(13)
O21 Mo10 1.870(11)
O21 Mo11 1.940(12)
O22 Mo9 1.886(12)
O22 Mo11 1.940(12)
O23 Mo10 1.898(12)
O23 Mo8 1.938(12)
O24 Mo11 2.193(12)
O24 Mo7 2.297(14)
O24 Mo8 2.309(13)
O24 Mo9 2.334(13)
O24 Mo10 2.336(14)
O24 Mo12 2.367(12)
O25 Mo7 1.918(15)
O25 Mo9 1.920(15)
O26 Mo7 1.899(14)
O26 Mo12 1.953(14)
O27 Mo8 1.836(15)
O27 Mo12 1.971(15)
O28 Mo12 1.869(15)
O28 Mo9 1.952(13)
O29 Mo12 1.891(12)
O29 Mo10 1.933(12)
O30 Mo12 1.695(13)
O31 Mo7 1.681(15)
O32 Mo8 1.906(15)
O32 Mo7 1.945(16)
O33 Mo8 1.666(14)
O34 Mo9 1.685(14)
O35 Mo9 1.916(13)
O35 Mo10 1.943(13)
O36 Mo10 1.670(12)
Mo2 Mo4 3.220(3)
Mo4 Mo6 3.218(2)
Mo7 Mo11 3.216(2)
Mo9 Mo11 3.219(2)

loop_
_geom_hbond_atom_site_label_D
_geom_hbond_atom_site_label_H
_geom_hbond_atom_site_label_A
_geom_hbond_distance_DH
_geom_hbond_distance_HA
_geom_hbond_distance_DA
_geom_hbond_angle_DHA
_geom_hbond_site_symmetry_A
C78 H78B O23 0.97 2.48 3.43(2) 166.9 1_655
C73 H73A N7A 0.97 2.81 3.78(5) 177.5 .
C72 H72B N4A 0.97 2.68 3.64(4) 171.6 .
C72 H72A O13 0.97 2.63 3.59(2) 170.1 1_556
C53 H53A O5 0.97 2.56 3.44(3) 151.4 .
C47 H47B O26 0.97 2.57 3.29(2) 131.7 .
C46 H46A O9 0.97 2.53 3.33(3) 139.7 1_455
C39 H39A O31 0.97 2.44 3.37(3) 161.7 .
C38 H38A O8 0.97 2.44 3.40(2) 168.6 1_455
C28 H28A O12 0.97 2.42 3.32(3) 153.8 1_456
C27 H27B O14 0.97 2.65 3.49(2) 144.2 1_556
C24 H24B O15 0.97 2.62 3.58(2) 168.9 1_556
C23 H23A O36 0.97 2.64 3.58(3) 162.8 1_565
C7 H7B O33 0.97 2.36 3.25(2) 151.8 .
C17A H17A O6 0.93 2.37 3.28(3) 165.1 1_546
C78 H78B O23 0.97 2.48 3.43(2) 166.9 1_655
C73 H73A N7A 0.97 2.81 3.78(5) 177.5 .
C72 H72B N4A 0.97 2.68 3.64(4) 171.6 .
C72 H72A O13 0.97 2.63 3.59(2) 170.1 1_556
C53 H53A O5 0.97 2.56 3.44(3) 151.4 .
C47 H47B O26 0.97 2.57 3.29(2) 131.7 .
C46 H46A O9 0.97 2.53 3.33(3) 139.7 1_455
C39 H39A O31 0.97 2.44 3.37(3) 161.7 .
C38 H38A O8 0.97 2.44 3.40(2) 168.6 1_455
C28 H28A O12 0.97 2.42 3.32(3) 153.8 1_456
C27 H27B O14 0.97 2.65 3.49(2) 144.2 1_556
C24 H24B O15 0.97 2.62 3.58(2) 168.9 1_556
C23 H23A O36 0.97 2.64 3.58(3) 162.8 1_565
C22 H22B N3A 0.97 2.70 3.51(3) 142.1 .
C7 H7B O33 0.97 2.36 3.25(2) 151.8 .
C7 H7B O33 0.97 2.36 3.25(2) 151.8 .
C22 H22B N3A 0.97 2.70 3.51(3) 142.1 .
C23 H23A O36 0.97 2.64 3.58(3) 162.8 1_565
C24 H24B O15 0.97 2.62 3.58(2) 168.9 1_556
C27 H27B O14 0.97 2.65 3.49(2) 144.2 1_556
C28 H28A O12 0.97 2.42 3.32(3) 153.8 1_456
C38 H38A O8 0.97 2.44 3.40(2) 168.6 1_455
C39 H39A O31 0.97 2.44 3.37(3) 161.7 .
C46 H46A O9 0.97 2.53 3.33(3) 139.7 1_455
C47 H47B O26 0.97 2.57 3.29(2) 131.7 .
C53 H53A O5 0.97 2.56 3.44(3) 151.4 .
C72 H72A O13 0.97 2.63 3.59(2) 170.1 1_556
C72 H72B N4A 0.97 2.68 3.64(4) 171.6 .
C73 H73A N7A 0.97 2.81 3.78(5) 177.5 .
C78 H78B O23 0.97 2.48 3.43(2) 166.9 1_655
C17A H17A O6 0.93 2.37 3.28(3) 165.1 1_546
C7 H7B O33 0.97 2.36 3.25(2) 151.8 .
C23 H23A O36 0.97 2.64 3.58(3) 162.8 1_565
C24 H24B O15 0.97 2.62 3.58(2) 168.9 1_556
C27 H27B O14 0.97 2.65 3.49(2) 144.2 1_556
C28 H28A O12 0.97 2.42 3.32(3) 153.8 1_456
C38 H38A O8 0.97 2.44 3.40(2) 168.6 1_455
C39 H39A O31 0.97 2.44 3.37(3) 161.7 .
C46 H46A O9 0.97 2.53 3.33(3) 139.7 1_455
C47 H47B O26 0.97 2.57 3.29(2) 131.7 .
C53 H53A O5 0.97 2.56 3.44(3) 151.4 .
C72 H72A O13 0.97 2.63 3.59(2) 170.1 1_556
C72 H72B N4A 0.97 2.68 3.64(4) 171.6 .
C73 H73A N7A 0.97 2.81 3.78(5) 177.5 .
C78 H78B O23 0.97 2.48 3.43(2) 166.9 1_655
